data_1573561
loop_
_publ_author_name
'Jin, Peng-Bo'
'Luo, Qian-Cheng'
'Gransbury, Gemma K.'
'Winpenny, Richard E. P.'
'Mills, David P.'
'Zheng, Yan-Zhen'

_publ_section_title
;
 Rare earth benzene tetraanion-bridged amidinate complexes.
;
_journal_name_full 'Chemical science'
_journal_paper_doi 10.1039/d4sc05982d
_journal_year 2024
_chemical_formula_moiety 'C64 H92 Gd2 N4'
_chemical_formula_sum 'C64 H92 Gd2 N4'
_chemical_formula_weight 1231.91
_space_group_crystal_system orthorhombic
_space_group_IT_number 61
_space_group_name_Hall '-P 2ac 2ab'
_space_group_name_H-M_alt 'P b c a'
_atom_sites_solution_hydrogens mixed
_atom_sites_solution_primary dual
_audit_creation_date 2024-11-09
_audit_creation_method
;
Olex2 1.5
(compiled 2024.02.16 svn.r378c4104 for OlexSys, GUI svn.r6928)
;
_audit_update_record
;
2024-11-13 deposited with the CCDC.	2024-12-24 downloaded from the CCDC.
;
_cell_angle_alpha 90
_cell_angle_beta 90
_cell_angle_gamma 90
_cell_formula_units_Z 16
_cell_length_a 18.1193(11)
_cell_length_b 35.666(2)
_cell_length_c 36.498(3)
_cell_measurement_reflns_used 9215
_cell_measurement_temperature 150.00
_cell_measurement_theta_max 25.33
_cell_measurement_theta_min 2.57
_cell_volume 23587(3)
_computing_cell_refinement 'SAINT V8.40B (?, 2016)'
_computing_data_reduction 'SAINT V8.40B (?, 2016)'
_computing_molecular_graphics 'Olex2 1.5 (Dolomanov et al., 2009)'
_computing_publication_material 'Olex2 1.5 (Dolomanov et al., 2009)'
_computing_structure_refinement 'SHELXL 2018/3 (Sheldrick, 2015)'
_computing_structure_solution 'SHELXT 2018/2 (Sheldrick, 2018)'
_diffrn_ambient_temperature 150.00
_diffrn_measured_fraction_theta_full 0.998
_diffrn_measured_fraction_theta_max 0.997
_diffrn_measurement_device_type 'Bruker APEX-II CCD'
_diffrn_measurement_method '\f and \w scans'
_diffrn_radiation_type MoK\a
_diffrn_radiation_wavelength 0.71073
_diffrn_reflns_av_R_equivalents 0.0795
_diffrn_reflns_av_unetI/netI 0.0309
_diffrn_reflns_Laue_measured_fraction_full 0.998
_diffrn_reflns_Laue_measured_fraction_max 0.997
_diffrn_reflns_limit_h_max 21
_diffrn_reflns_limit_h_min -21
_diffrn_reflns_limit_k_max 42
_diffrn_reflns_limit_k_min -42
_diffrn_reflns_limit_l_max 43
_diffrn_reflns_limit_l_min -43
_diffrn_reflns_number 294771
_diffrn_reflns_point_group_measured_fraction_full 0.998
_diffrn_reflns_point_group_measured_fraction_max 0.997
_diffrn_reflns_theta_full 25.242
_diffrn_reflns_theta_max 25.351
_diffrn_reflns_theta_min 2.026
_diffrn_source_current 1.4
_diffrn_source_power 0.07
_diffrn_source_voltage 50.0
_diffrn_standards_number 0
_exptl_absorpt_coefficient_mu 2.271
_exptl_absorpt_correction_T_max 0.7452
_exptl_absorpt_correction_T_min 0.6672
_exptl_absorpt_correction_type none
_exptl_absorpt_process_details
;
SADABS-2016/2 (Bruker,2016/2) was used for absorption correction.
wR2(int) was 0.1554 before and 0.0630 after correction.
The Ratio of minimum to maximum transmission is 0.8953.
The \l/2 correction factor is Not present.
;
_exptl_crystal_colour blue
_exptl_crystal_colour_primary blue
_exptl_crystal_density_diffrn 1.388
_exptl_crystal_description block
_exptl_crystal_F_000 10112
_exptl_crystal_size_max 0.13
_exptl_crystal_size_mid 0.1
_exptl_crystal_size_min 0.1
_refine_diff_density_max 1.930
_refine_diff_density_min -0.455
_refine_diff_density_rms 0.079
_refine_ls_extinction_method none
_refine_ls_goodness_of_fit_ref 1.039
_refine_ls_hydrogen_treatment mixed
_refine_ls_matrix_type full
_refine_ls_number_parameters 1353
_refine_ls_number_reflns 21523
_refine_ls_number_restraints 0
_refine_ls_restrained_S_all 1.039
_refine_ls_R_factor_all 0.0361
_refine_ls_R_factor_gt 0.0261
_refine_ls_shift/su_max 0.003
_refine_ls_shift/su_mean 0.000
_refine_ls_structure_factor_coef Fsqd
_refine_ls_weighting_details 'w=1/[\s^2^(Fo^2^)+(0.0194P)^2^+31.6184P] where P=(Fo^2^+2Fc^2^)/3'
_refine_ls_weighting_scheme calc
_refine_ls_wR_factor_gt 0.0554
_refine_ls_wR_factor_ref 0.0604
_reflns_Friedel_coverage 0.000
_reflns_number_gt 18209
_reflns_number_total 21523
_reflns_threshold_expression 'I > 2\s(I)'
_cod_data_source_file d4sc05982d2.cif
_cod_data_source_block 2Gd
_cod_database_code 1573561
_shelx_shelxl_version_number 2018/3
_shelx_space_group_comment
;
The symmetry employed for this shelxl refinement is uniquely defined
by the following loop, which should always be used as a source of
symmetry information in preference to the above space-group names.
They are only intended as comments.
;
_olex2_refinement_description
;
1.a Ternary CH refined with riding coordinates:
 C01C(H01P), C01I(H01I), C01M(H01M), C01Q(H01Q), C01U(H01U), C021(H021),
 C023(H023), C027(H027), C02A(H02Z), C02I(H8), C02N(H12), C02Q(H02Q),
 C02T(H02T), C02X(H17), C03A(H24), C03N(H03)
1.b Aromatic/amide H refined with riding coordinates:
 C00K(H00K), C00W(H00W), C00Z(H00Z), C011(H011), C016(H016), C017(H017),
 C01B(H01O), C01E(H01E), C01H(H01H), C01L(H01W), C01N(H01N), C01R(H01R),
 C01T(H01T), C025(H025), C02H(H7), C02J(H9), C02K(H02K), C02L(H10), C02M(H11),
 C02W(H16), C031(H031), C03M(H03Z), C03P(H1), C03R(H2)
1.c Idealised Me refined as rotating group:
 C01P(H01A,H01B,H01C), C01W(H01D,H01F,H01G), C01X(H01J,H01K,H01L), C022(H02V,
 H02W,H02X), C029(H02Y,H,HA), C02B(H02,HB,HC), C02C(H02A,H02B,H02C), C02E(H02D,
 H02E,H02F), C02F(H02G,H02H,H02I), C02O(H13,HD,HE), C02P(H02J,H02L,H02M),
 C02R(H02N,H02O,H02P), C02S(H14,HF,HG), C02U(H02R,H02S,H02U), C02V(H15,HH,HI),
 C02Y(H18,HJ,HK), C02Z(H19,HL,HM), C030(H20,HN,HO), C032(H21,HP,HQ), C033(H22,
 HR,HS), C034(H03A,H03B,H03C), C035(H03D,H03E,H03F), C036(H23,HT,HU), C037(H03G,
 H03H,H03I), C038(H03J,H03K,H03L), C039(H03M,H03N,H03O), C03B(H25,HV,HW),
 C03C(H26,HX,HY), C03D(H27,HZ,H35), C03E(H03P,H03Q,H03R), C03F(H03S,H03T,H03U),
 C03G(H28,H36,H37), C03H(H29,H38,H39), C03I(H30,H40,H41), C03J(H03V,H03W,H03X),
 C03K(H03Y,H42,H43), C03L(H31,H44,H45), C03O(H32,H46,H47), C03Q(H33,H48,H49),
 C03S(H3,H50,H51), C03T(H34,H52,H53), C03U(H4,H54,H55), C03V(H5,H56,H57),
 C03W(H6,H58,H59)
;
_olex2_submission_special_instructions 'No special instructions were received'

loop_
_space_group_symop_operation_xyz
'x, y, z'
'-x+1/2, -y, z+1/2'
'-x, y+1/2, -z+1/2'
'x+1/2, -y+1/2, -z'
'-x, -y, -z'
'x-1/2, y, -z-1/2'
'x, -y-1/2, z-1/2'
'-x-1/2, y-1/2, z'

loop_
_atom_site_label
_atom_site_type_symbol
_atom_site_fract_x
_atom_site_fract_y
_atom_site_fract_z
_atom_site_U_iso_or_equiv
_atom_site_adp_type
_atom_site_occupancy
_atom_site_site_symmetry_order
_atom_site_calc_flag
_atom_site_refinement_flags_posn
_atom_site_refinement_flags_adp
_atom_site_refinement_flags_occupancy
_atom_site_disorder_assembly
_atom_site_disorder_group
Gd01 Gd 0.60978(2) 0.25036(2) 0.61710(2) 0.02154(4) Uani 1 1 d . . . . .
Gd02 Gd 0.24491(2) 0.48030(2) 0.61840(2) 0.02163(4) Uani 1 1 d . . . . .
Gd03 Gd 0.77155(2) 0.18334(2) 0.66305(2) 0.02099(4) Uani 1 1 d . . . . .
Gd04 Gd 0.10327(2) 0.39553(2) 0.65320(2) 0.02138(4) Uani 1 1 d . . . . .
N005 N 0.77687(13) 0.11742(7) 0.68417(7) 0.0178(5) Uani 1 1 d . . . . .
N006 N -0.01274(13) 0.38892(6) 0.68912(7) 0.0183(5) Uani 1 1 d . . . . .
N007 N 0.89074(13) 0.11816(7) 0.71302(7) 0.0203(5) Uani 1 1 d . . . . .
N008 N 0.26677(13) 0.51110(7) 0.55821(7) 0.0200(5) Uani 1 1 d . . . . .
N009 N 0.33740(14) 0.56148(7) 0.57686(7) 0.0226(6) Uani 1 1 d . . . . .
N00A N -0.03698(13) 0.32574(7) 0.68002(7) 0.0192(5) Uani 1 1 d . . . . .
N00B N 0.55863(13) 0.26207(7) 0.55500(7) 0.0210(6) Uani 1 1 d . . . . .
N00C N 0.49367(14) 0.31656(7) 0.56766(7) 0.0239(6) Uani 1 1 d . . . . .
C00D C 0.02480(16) 0.32672(8) 0.65718(8) 0.0187(6) Uani 1 1 d . . . . .
C00E C 0.70855(16) 0.10136(8) 0.67255(8) 0.0202(6) Uani 1 1 d . . . . .
C00F C 0.33246(17) 0.54559(8) 0.61158(8) 0.0212(7) Uani 1 1 d . . . . .
C00G C 0.27487(17) 0.55658(8) 0.63568(9) 0.0232(7) Uani 1 1 d . . . . .
C00H C 0.09543(16) 0.31757(8) 0.67163(8) 0.0202(6) Uani 1 1 d . . . . .
C00I C 0.64455(16) 0.10696(8) 0.69421(8) 0.0217(7) Uani 1 1 d . . . . .
C00J C 0.74222(18) 0.24648(9) 0.62949(9) 0.0265(7) Uani 1 1 d . . . . .
C00K C 0.26974(18) 0.53827(9) 0.66977(9) 0.0297(8) Uani 1 1 d . . . . .
H00K H 0.231403 0.545112 0.686214 0.036 Uiso 1 1 calc R U . . .
C00L C 0.83180(16) 0.09966(8) 0.70240(8) 0.0179(6) Uani 1 1 d . . . . .
C00M C 0.67189(18) 0.18786(9) 0.61522(9) 0.0267(7) Uani 1 1 d . . . . .
C00N C 0.22405(16) 0.48988(8) 0.53268(8) 0.0210(7) Uani 1 1 d . . . . .
C00O C 0.63254(18) 0.19060(9) 0.64957(10) 0.0272(7) Uani 1 1 d . . . . .
C00P C 0.01715(17) 0.33654(8) 0.61958(8) 0.0209(6) Uani 1 1 d . . . . .
C00Q C 0.70285(17) 0.08475(8) 0.63761(9) 0.0235(7) Uani 1 1 d . . . . .
C00R C 0.23708(18) 0.41184(9) 0.63054(9) 0.0273(7) Uani 1 1 d . . . . .
C00S C -0.05398(15) 0.35793(8) 0.69537(8) 0.0174(6) Uani 1 1 d . . . . .
C00T C 0.70985(18) 0.24620(9) 0.66607(10) 0.0259(7) Uani 1 1 d . . . . .
C00U C 0.38490(17) 0.51810(9) 0.62233(9) 0.0236(7) Uani 1 1 d . . . . .
C00V C 0.18336(17) 0.41984(9) 0.60211(10) 0.0239(7) Uani 1 1 d . . . . .
C00W C 0.08070(18) 0.33925(9) 0.59788(9) 0.0266(7) Uani 1 1 d . . . . .
H00W H 0.076183 0.345761 0.572737 0.032 Uiso 1 1 calc R U . . .
C00X C 0.65685(18) 0.21806(9) 0.67653(10) 0.0261(7) Uani 1 1 d . . . . .
C00Y C 0.58141(19) 0.32810(9) 0.61692(9) 0.0264(7) Uani 1 1 d . . . . .
C00Z C 0.15721(17) 0.32092(9) 0.64878(9) 0.0265(7) Uani 1 1 d . . . . .
H00Z H 0.204753 0.315136 0.658182 0.032 Uiso 1 1 calc R U . . .
C010 C 0.89237(15) 0.15595(8) 0.70335(8) 0.0202(6) Uani 1 1 d . . . . .
C011 C 0.31962(19) 0.51029(9) 0.68001(9) 0.0303(8) Uani 1 1 d . . . . .
H011 H 0.314291 0.497847 0.702872 0.036 Uiso 1 1 calc R U . . .
C012 C 0.30477(16) 0.54307(8) 0.55042(8) 0.0208(7) Uani 1 1 d . . . . .
C013 C 0.58802(17) 0.23299(8) 0.53217(9) 0.0244(7) Uani 1 1 d . . . . .
C014 C 0.73093(18) 0.21402(9) 0.60571(10) 0.0259(7) Uani 1 1 d . . . . .
C015 C 0.92486(16) 0.16704(9) 0.66958(8) 0.0220(7) Uani 1 1 d . . . . .
C016 C 0.86100(17) 0.22087(9) 0.71578(9) 0.0266(7) Uani 1 1 d . . . . .
H016 H 0.840327 0.239447 0.731357 0.032 Uiso 1 1 calc R U . . .
C017 C 0.6034(2) 0.32039(9) 0.65310(9) 0.0334(8) Uani 1 1 d . . . . .
H017 H 0.647182 0.331499 0.662423 0.040 Uiso 1 1 calc R U . . .
C018 C 0.12005(18) 0.46703(9) 0.64168(9) 0.0251(7) Uani 1 1 d . . . . .
C019 C 0.51621(18) 0.31108(9) 0.60370(9) 0.0259(7) Uani 1 1 d . . . . .
C01A C 0.86065(16) 0.18361(9) 0.72708(8) 0.0225(7) Uani 1 1 d . . . . .
C01B C 0.37694(18) 0.50077(9) 0.65660(9) 0.0291(8) Uani 1 1 d . . . . .
H01O H 0.411462 0.482176 0.663921 0.035 Uiso 1 1 calc R U . . .
C01C C 0.22092(18) 0.58655(9) 0.62404(9) 0.0286(7) Uani 1 1 d . . . . .
H01P H 0.208111 0.581649 0.597827 0.034 Uiso 1 1 calc R U . . .
C01D C -0.02738(15) 0.42542(8) 0.70399(8) 0.0197(6) Uani 1 1 d . . . . .
C01E C 0.89090(17) 0.23163(9) 0.68222(9) 0.0272(7) Uani 1 1 d . . . . .
H01E H 0.889198 0.257145 0.674794 0.033 Uiso 1 1 calc R U . . .
C01F C 0.83788(17) 0.05712(8) 0.71170(9) 0.0237(7) Uani 1 1 d . . . . .
C01G C 0.22343(18) 0.42709(9) 0.66713(9) 0.0267(7) Uani 1 1 d . . . . .
C01H C 0.5622(2) 0.29681(10) 0.67545(10) 0.0404(10) Uani 1 1 d . . . . .
H01H H 0.578939 0.291222 0.699498 0.048 Uiso 1 1 calc R U . . .
C01I C 0.82888(17) 0.17227(9) 0.76399(9) 0.0256(7) Uani 1 1 d . . . . .
H01I H 0.805933 0.146955 0.761005 0.031 Uiso 1 1 calc R U . . .
C01J C 0.24912(17) 0.45358(9) 0.52245(8) 0.0238(7) Uani 1 1 d . . . . .
C01K C 0.12197(17) 0.44507(9) 0.60765(9) 0.0245(7) Uani 1 1 d . . . . .
C01L C 0.15020(17) 0.33258(9) 0.61254(9) 0.0279(7) Uani 1 1 d . . . . .
H01W H 0.192949 0.335965 0.597837 0.033 Uiso 1 1 calc R U . . .
C01M C 0.96059(18) 0.13761(9) 0.64530(9) 0.0260(7) Uani 1 1 d . . . . .
H01M H 0.927602 0.115136 0.645135 0.031 Uiso 1 1 calc R U . . .
C01N C 0.63379(19) 0.07356(9) 0.62511(9) 0.0297(8) Uani 1 1 d . . . . .
H01N H 0.629366 0.062755 0.601418 0.036 Uiso 1 1 calc R U . . .
C01O C 0.51488(16) 0.29102(8) 0.54403(9) 0.0217(7) Uani 1 1 d . . . . .
C01P C 0.7777(2) 0.10942(10) 0.58426(10) 0.0385(9) Uani 1 1 d . . . . .
H01A H 0.732803 0.109812 0.569272 0.058 Uiso 1 1 calc R U . . .
H01B H 0.820395 0.104090 0.568647 0.058 Uiso 1 1 calc R U . . .
H01C H 0.784200 0.133871 0.596082 0.058 Uiso 1 1 calc R U . . .
C01Q C 0.64838(17) 0.12774(9) 0.73050(9) 0.0263(7) Uani 1 1 d . . . . .
H01Q H 0.688898 0.146628 0.728199 0.032 Uiso 1 1 calc R U . . .
C01R C 0.92318(17) 0.20491(9) 0.65966(9) 0.0256(7) Uani 1 1 d . . . . .
H01R H 0.944527 0.212491 0.637074 0.031 Uiso 1 1 calc R U . . .
C01S C -0.12374(16) 0.35421(8) 0.72016(8) 0.0217(7) Uani 1 1 d . . . . .
C01T C 0.57691(17) 0.09419(9) 0.68069(9) 0.0274(7) Uani 1 1 d . . . . .
H01T H 0.533833 0.096817 0.695305 0.033 Uiso 1 1 calc R U . . .
C01U C 0.62404(18) 0.35450(9) 0.59244(9) 0.0296(8) Uani 1 1 d . . . . .
H01U H 0.623176 0.344042 0.567019 0.035 Uiso 1 1 calc R U . . .
C01V C 0.65122(17) 0.23917(9) 0.51037(9) 0.0273(7) Uani 1 1 d . . . . .
C01W C 0.89573(19) 0.03997(9) 0.68594(9) 0.0321(8) Uani 1 1 d . . . . .
H01D H 0.942702 0.053253 0.688879 0.048 Uiso 1 1 calc R U . . .
H01F H 0.878880 0.042283 0.660528 0.048 Uiso 1 1 calc R U . . .
H01G H 0.902539 0.013416 0.691975 0.048 Uiso 1 1 calc R U . . .
C01X C 1.03508(18) 0.12557(11) 0.66173(10) 0.0372(9) Uani 1 1 d . . . . .
H01J H 1.057859 0.106586 0.645954 0.056 Uiso 1 1 calc R U . . .
H01K H 1.027118 0.115045 0.686220 0.056 Uiso 1 1 calc R U . . .
H01L H 1.067729 0.147401 0.663496 0.056 Uiso 1 1 calc R U . . .
C01Y C 0.15381(17) 0.50247(9) 0.52152(8) 0.0242(7) Uani 1 1 d . . . . .
C01Z C 0.47195(19) 0.28828(10) 0.62706(10) 0.0341(8) Uani 1 1 d . . . . .
C020 C 0.00275(17) 0.43589(8) 0.73820(9) 0.0236(7) Uani 1 1 d . . . . .
C021 C 0.77082(18) 0.07901(9) 0.61356(9) 0.0271(7) Uani 1 1 d . . . . .
H021 H 0.815128 0.081024 0.629778 0.033 Uiso 1 1 calc R U . . .
C022 C 0.2887(2) 0.54098(10) 0.47841(9) 0.0346(8) Uani 1 1 d . . . . .
H02V H 0.234604 0.541125 0.479154 0.052 Uiso 1 1 calc R U . . .
H02W H 0.306433 0.515031 0.478271 0.052 Uiso 1 1 calc R U . . .
H02X H 0.305591 0.553793 0.456188 0.052 Uiso 1 1 calc R U . . .
C023 C 0.10151(17) 0.30356(9) 0.71072(9) 0.0248(7) Uani 1 1 d . . . . .
H023 H 0.066007 0.318228 0.726035 0.030 Uiso 1 1 calc R U . . .
C024 C 0.16730(18) 0.45536(9) 0.67166(9) 0.0259(7) Uani 1 1 d . . . . .
C025 C 0.4967(2) 0.28138(11) 0.66279(10) 0.0414(10) Uani 1 1 d . . . . .
H025 H 0.468177 0.265914 0.678577 0.050 Uiso 1 1 calc R U . . .
C026 C -0.06650(18) 0.45201(9) 0.68270(9) 0.0274(7) Uani 1 1 d . . . . .
C027 C 0.04204(18) 0.40753(9) 0.76267(9) 0.0286(7) Uani 1 1 d . . . . .
H027 H 0.029516 0.381928 0.753402 0.034 Uiso 1 1 calc R U . . .
C028 C 0.55862(19) 0.19639(9) 0.53565(9) 0.0307(8) Uani 1 1 d . . . . .
C029 C -0.18653(17) 0.33955(9) 0.69573(9) 0.0290(8) Uani 1 1 d . . . . .
H02Y H -0.196247 0.357632 0.676090 0.043 Uiso 1 1 calc R U . . .
H H -0.231223 0.336243 0.710503 0.043 Uiso 1 1 calc R U . . .
HA H -0.172167 0.315439 0.685013 0.043 Uiso 1 1 calc R U . . .
C02A C 0.32452(18) 0.43892(9) 0.53459(9) 0.0290(8) Uani 1 1 d . . . . .
H02Z H 0.334481 0.449394 0.559522 0.035 Uiso 1 1 calc R U . . .
C02B C -0.15226(17) 0.38953(9) 0.73974(9) 0.0296(8) Uani 1 1 d . . . . .
H02 H -0.114235 0.398912 0.756484 0.044 Uiso 1 1 calc R U . . .
HB H -0.196861 0.383325 0.753661 0.044 Uiso 1 1 calc R U . . .
HC H -0.163862 0.408853 0.721538 0.044 Uiso 1 1 calc R U . . .
C02C C 0.76903(19) 0.19882(10) 0.77819(10) 0.0351(8) Uani 1 1 d . . . . .
H02A H 0.746121 0.188014 0.800104 0.053 Uiso 1 1 calc R U . . .
H02B H 0.731425 0.202369 0.759207 0.053 Uiso 1 1 calc R U . . .
H02C H 0.791210 0.223069 0.784357 0.053 Uiso 1 1 calc R U . . .
C02D C 0.48124(18) 0.29822(9) 0.50518(9) 0.0259(7) Uani 1 1 d . . . . .
C02E C 0.66840(19) 0.10238(10) 0.76280(9) 0.0343(8) Uani 1 1 d . . . . .
H02D H 0.667910 0.117064 0.785494 0.051 Uiso 1 1 calc R U . . .
H02E H 0.717767 0.091855 0.758978 0.051 Uiso 1 1 calc R U . . .
H02F H 0.632365 0.081978 0.764622 0.051 Uiso 1 1 calc R U . . .
C02F C 0.86655(19) 0.05347(10) 0.75098(9) 0.0312(8) Uani 1 1 d . . . . .
H02G H 0.870000 0.026887 0.757561 0.047 Uiso 1 1 calc R U . . .
H02H H 0.832521 0.066147 0.767782 0.047 Uiso 1 1 calc R U . . .
H02I H 0.915473 0.065038 0.752764 0.047 Uiso 1 1 calc R U . . .
C02G C 0.31906(18) 0.56137(9) 0.51230(9) 0.0284(8) Uani 1 1 d . . . . .
C02H C -0.07394(19) 0.48838(9) 0.69622(10) 0.0314(8) Uani 1 1 d . . . . .
H7 H -0.099957 0.506499 0.682174 0.038 Uiso 1 1 calc R U . . .
C02I C -0.05909(17) 0.34177(9) 0.60335(9) 0.0254(7) Uani 1 1 d . . . . .
H8 H -0.091275 0.352877 0.622784 0.030 Uiso 1 1 calc R U . . .
C02J C 0.11125(18) 0.47923(10) 0.49954(9) 0.0298(8) Uani 1 1 d . . . . .
H9 H 0.064321 0.487760 0.491472 0.036 Uiso 1 1 calc R U . . .
C02K C 0.57146(18) 0.07786(9) 0.64653(10) 0.0333(8) Uani 1 1 d . . . . .
H02K H 0.524887 0.069574 0.637735 0.040 Uiso 1 1 calc R U . . .
C02L C 0.20343(19) 0.43159(9) 0.50067(9) 0.0300(8) Uani 1 1 d . . . . .
H10 H 0.219573 0.407322 0.493546 0.036 Uiso 1 1 calc R U . . .
C02M C 0.13505(19) 0.44415(10) 0.48909(9) 0.0333(8) Uani 1 1 d . . . . .
H11 H 0.104817 0.428734 0.474076 0.040 Uiso 1 1 calc R U . . .
C02N C 0.12312(17) 0.54026(9) 0.53343(9) 0.0271(7) Uani 1 1 d . . . . .
H12 H 0.165499 0.555466 0.542776 0.032 Uiso 1 1 calc R U . . .
C02O C -0.10673(19) 0.32471(10) 0.74962(9) 0.0320(8) Uani 1 1 d . . . . .
H13 H -0.089445 0.301617 0.737856 0.048 Uiso 1 1 calc R U . . .
HD H -0.151552 0.319421 0.763726 0.048 Uiso 1 1 calc R U . . .
HE H -0.068326 0.334249 0.766066 0.048 Uiso 1 1 calc R U . . .
C02P C 0.76754(19) 0.03341(9) 0.70795(10) 0.0319(8) Uani 1 1 d . . . . .
H02J H 0.750825 0.033814 0.682419 0.048 Uiso 1 1 calc R U . . .
H02L H 0.728876 0.043776 0.723760 0.048 Uiso 1 1 calc R U . . .
H02M H 0.778042 0.007525 0.715283 0.048 Uiso 1 1 calc R U . . .
C02Q C 0.68390(18) 0.27802(10) 0.50527(9) 0.0302(8) Uani 1 1 d . . . . .
H02Q H 0.644504 0.296611 0.511420 0.036 Uiso 1 1 calc R U . . .
C02R C 0.89130(18) 0.16851(10) 0.79195(9) 0.0325(8) Uani 1 1 d . . . . .
H02N H 0.918652 0.192171 0.793344 0.049 Uiso 1 1 calc R U . . .
H02O H 0.924748 0.148363 0.784361 0.049 Uiso 1 1 calc R U . . .
H02P H 0.870498 0.162589 0.816047 0.049 Uiso 1 1 calc R U . . .
C02S C 0.1784(2) 0.30829(11) 0.72733(11) 0.0421(10) Uani 1 1 d . . . . .
H14 H 0.213163 0.291563 0.714812 0.063 Uiso 1 1 calc R U . . .
HF H 0.176824 0.301999 0.753453 0.063 Uiso 1 1 calc R U . . .
HG H 0.194619 0.334331 0.724361 0.063 Uiso 1 1 calc R U . . .
C02T C 0.4899(2) 0.18842(10) 0.55788(11) 0.0434(10) Uani 1 1 d . . . . .
H02T H 0.484103 0.209580 0.575619 0.052 Uiso 1 1 calc R U . . .
C02U C 0.5058(2) 0.33753(9) 0.49300(10) 0.0361(9) Uani 1 1 d . . . . .
H02R H 0.559185 0.337586 0.488752 0.054 Uiso 1 1 calc R U . . .
H02S H 0.493649 0.355748 0.512184 0.054 Uiso 1 1 calc R U . . .
H02U H 0.480164 0.344337 0.470310 0.054 Uiso 1 1 calc R U . . .
C02V C 0.1485(2) 0.58635(11) 0.64579(11) 0.0414(9) Uani 1 1 d . . . . .
H15 H 0.158013 0.594728 0.670924 0.062 Uiso 1 1 calc R U . . .
HH H 0.128250 0.560885 0.646215 0.062 Uiso 1 1 calc R U . . .
HI H 0.113073 0.603320 0.634122 0.062 Uiso 1 1 calc R U . . .
C02W C -0.0443(2) 0.49859(9) 0.72957(10) 0.0352(8) Uani 1 1 d . . . . .
H16 H -0.049772 0.523529 0.738284 0.042 Uiso 1 1 calc R U . . .
C02X C 0.44658(17) 0.50813(10) 0.59587(10) 0.0302(8) Uani 1 1 d . . . . .
H17 H 0.423674 0.505259 0.571099 0.036 Uiso 1 1 calc R U . . .
C02Y C 0.0790(2) 0.26245(9) 0.71248(10) 0.0372(9) Uani 1 1 d . . . . .
H18 H 0.028908 0.259580 0.702689 0.056 Uiso 1 1 calc R U . . .
HJ H 0.080080 0.253918 0.737996 0.056 Uiso 1 1 calc R U . . .
HK H 0.113363 0.247404 0.697883 0.056 Uiso 1 1 calc R U . . .
C02Z C -0.0617(2) 0.36792(11) 0.57005(10) 0.0403(9) Uani 1 1 d . . . . .
H19 H -0.036914 0.391574 0.576020 0.060 Uiso 1 1 calc R U . . .
HL H -0.113188 0.372930 0.563500 0.060 Uiso 1 1 calc R U . . .
HM H -0.036557 0.355979 0.549325 0.060 Uiso 1 1 calc R U . . .
C030 C -0.0800(2) 0.46740(13) 0.61503(10) 0.0516(11) Uani 1 1 d . . . . .
H20 H -0.102987 0.458800 0.592236 0.077 Uiso 1 1 calc R U . . .
HN H -0.026136 0.466534 0.612482 0.077 Uiso 1 1 calc R U . . .
HO H -0.095478 0.493195 0.620147 0.077 Uiso 1 1 calc R U . . .
C031 C -0.00672(19) 0.47253(9) 0.75017(10) 0.0326(8) Uani 1 1 d . . . . .
H031 H 0.013253 0.479784 0.773170 0.039 Uiso 1 1 calc R U . . .
C032 C 0.2873(2) 0.60139(9) 0.51318(10) 0.0385(9) Uani 1 1 d . . . . .
H21 H 0.307034 0.614826 0.534450 0.058 Uiso 1 1 calc R U . . .
HP H 0.233360 0.600171 0.514963 0.058 Uiso 1 1 calc R U . . .
HQ H 0.301191 0.614638 0.490699 0.058 Uiso 1 1 calc R U . . .
C033 C 0.06816(19) 0.53619(10) 0.56479(10) 0.0348(8) Uani 1 1 d . . . . .
H22 H 0.049420 0.560977 0.571687 0.052 Uiso 1 1 calc R U . . .
HR H 0.092737 0.524679 0.585898 0.052 Uiso 1 1 calc R U . . .
HS H 0.026975 0.520288 0.556944 0.052 Uiso 1 1 calc R U . . .
C034 C 0.4997(2) 0.27017(10) 0.47484(9) 0.0343(8) Uani 1 1 d . . . . .
H03A H 0.472275 0.276682 0.452596 0.051 Uiso 1 1 calc R U . . .
H03B H 0.485972 0.244858 0.482748 0.051 Uiso 1 1 calc R U . . .
H03C H 0.552805 0.270988 0.469721 0.051 Uiso 1 1 calc R U . . .
C035 C 0.7045(2) 0.36009(11) 0.60346(11) 0.0452(10) Uani 1 1 d . . . . .
H03D H 0.706737 0.373511 0.626864 0.068 Uiso 1 1 calc R U . . .
H03E H 0.729921 0.374730 0.584571 0.068 Uiso 1 1 calc R U . . .
H03F H 0.728520 0.335610 0.606035 0.068 Uiso 1 1 calc R U . . .
C036 C 0.50204(19) 0.54046(12) 0.59326(11) 0.0427(10) Uani 1 1 d . . . . .
H23 H 0.476473 0.563283 0.585353 0.064 Uiso 1 1 calc R U . . .
HT H 0.540517 0.534093 0.575450 0.064 Uiso 1 1 calc R U . . .
HU H 0.524582 0.544682 0.617318 0.064 Uiso 1 1 calc R U . . .
C037 C 0.5835(2) 0.39214(10) 0.59193(11) 0.0431(10) Uani 1 1 d . . . . .
H03G H 0.533139 0.388458 0.582831 0.065 Uiso 1 1 calc R U . . .
H03H H 0.609713 0.409640 0.575829 0.065 Uiso 1 1 calc R U . . .
H03I H 0.581705 0.402433 0.616813 0.065 Uiso 1 1 calc R U . . .
C038 C 0.39689(18) 0.29868(11) 0.50975(11) 0.0401(9) Uani 1 1 d . . . . .
H03J H 0.383241 0.317208 0.528384 0.060 Uiso 1 1 calc R U . . .
H03K H 0.379909 0.273800 0.517406 0.060 Uiso 1 1 calc R U . . .
H03L H 0.373760 0.305334 0.486363 0.060 Uiso 1 1 calc R U . . .
C039 C 0.9711(2) 0.15009(11) 0.60565(9) 0.0401(9) Uani 1 1 d . . . . .
H03M H 1.007036 0.170617 0.604735 0.060 Uiso 1 1 calc R U . . .
H03N H 0.923846 0.158709 0.595704 0.060 Uiso 1 1 calc R U . . .
H03O H 0.989284 0.128952 0.591053 0.060 Uiso 1 1 calc R U . . .
C03A C -0.1037(2) 0.44193(10) 0.64658(10) 0.0427(10) Uani 1 1 d . . . . .
H24 H -0.089983 0.415578 0.640193 0.051 Uiso 1 1 calc R U . . .
C03B C 0.2574(2) 0.62535(10) 0.62573(11) 0.0428(10) Uani 1 1 d . . . . .
H25 H 0.223352 0.644235 0.616039 0.064 Uiso 1 1 calc R U . . .
HV H 0.302684 0.625194 0.611015 0.064 Uiso 1 1 calc R U . . .
HW H 0.269615 0.631396 0.651219 0.064 Uiso 1 1 calc R U . . .
C03C C -0.0902(2) 0.30354(10) 0.59373(10) 0.0381(9) Uani 1 1 d . . . . .
H26 H -0.060266 0.292173 0.574321 0.057 Uiso 1 1 calc R U . . .
HX H -0.141187 0.306319 0.585164 0.057 Uiso 1 1 calc R U . . .
HY H -0.089311 0.287424 0.615469 0.057 Uiso 1 1 calc R U . . .
C03D C 0.40373(19) 0.56444(11) 0.50752(10) 0.0373(9) Uani 1 1 d . . . . .
H27 H 0.414823 0.577442 0.484515 0.056 Uiso 1 1 calc R U . . .
HZ H 0.425324 0.539257 0.506943 0.056 Uiso 1 1 calc R U . . .
H35 H 0.424645 0.578570 0.528076 0.056 Uiso 1 1 calc R U . . .
C03E C 0.57791(18) 0.14951(10) 0.74006(10) 0.0327(8) Uani 1 1 d . . . . .
H03P H 0.538486 0.131811 0.746291 0.049 Uiso 1 1 calc R U . . .
H03Q H 0.562763 0.164659 0.718960 0.049 Uiso 1 1 calc R U . . .
H03R H 0.587480 0.165959 0.761036 0.049 Uiso 1 1 calc R U . . .
C03F C 0.74836(19) 0.28484(10) 0.53147(10) 0.0358(8) Uani 1 1 d . . . . .
H03S H 0.786926 0.266110 0.527058 0.054 Uiso 1 1 calc R U . . .
H03T H 0.730984 0.282779 0.556823 0.054 Uiso 1 1 calc R U . . .
H03U H 0.768471 0.309988 0.527340 0.054 Uiso 1 1 calc R U . . .
C03G C 0.3297(2) 0.39650(10) 0.53751(11) 0.0396(9) Uani 1 1 d . . . . .
H28 H 0.327325 0.385457 0.512954 0.059 Uiso 1 1 calc R U . . .
H36 H 0.288495 0.387082 0.552305 0.059 Uiso 1 1 calc R U . . .
H37 H 0.376451 0.389603 0.549168 0.059 Uiso 1 1 calc R U . . .
C03H C 0.1256(2) 0.41168(13) 0.76107(11) 0.0483(10) Uani 1 1 d . . . . .
H29 H 0.142714 0.406858 0.736032 0.073 Uiso 1 1 calc R U . . .
H38 H 0.148519 0.393658 0.777840 0.073 Uiso 1 1 calc R U . . .
H39 H 0.139395 0.437204 0.768289 0.073 Uiso 1 1 calc R U . . .
C03I C 0.38583(19) 0.45272(11) 0.50937(11) 0.0414(9) Uani 1 1 d . . . . .
H30 H 0.433533 0.443611 0.518371 0.062 Uiso 1 1 calc R U . . .
H40 H 0.385992 0.480190 0.509000 0.062 Uiso 1 1 calc R U . . .
H41 H 0.377384 0.443218 0.484526 0.062 Uiso 1 1 calc R U . . .
C03J C 0.7728(2) 0.04005(9) 0.59566(10) 0.0356(8) Uani 1 1 d . . . . .
H03V H 0.768978 0.020731 0.614655 0.053 Uiso 1 1 calc R U . . .
H03W H 0.819362 0.036959 0.582321 0.053 Uiso 1 1 calc R U . . .
H03X H 0.731373 0.037602 0.578568 0.053 Uiso 1 1 calc R U . . .
C03K C 0.7089(2) 0.28593(12) 0.46580(10) 0.0455(10) Uani 1 1 d . . . . .
H03Y H 0.723612 0.312269 0.463598 0.068 Uiso 1 1 calc R U . . .
H42 H 0.668108 0.280771 0.448905 0.068 Uiso 1 1 calc R U . . .
H43 H 0.750919 0.269782 0.459727 0.068 Uiso 1 1 calc R U . . .
C03L C 0.0876(2) 0.56250(10) 0.50163(10) 0.0355(8) Uani 1 1 d . . . . .
H31 H 0.043112 0.549457 0.493242 0.053 Uiso 1 1 calc R U . . .
H44 H 0.122819 0.564456 0.481329 0.053 Uiso 1 1 calc R U . . .
H45 H 0.074430 0.587678 0.510147 0.053 Uiso 1 1 calc R U . . .
C03M C 0.6833(2) 0.20849(10) 0.49287(10) 0.0376(9) Uani 1 1 d . . . . .
H03Z H 0.726334 0.212227 0.478457 0.045 Uiso 1 1 calc R U . . .
C03N C 0.39971(19) 0.27298(12) 0.61252(12) 0.0464(11) Uani 1 1 d . . . . .
H03 H 0.408209 0.264895 0.586629 0.056 Uiso 1 1 calc R U . . .
C03O C 0.0172(2) 0.40965(11) 0.80278(10) 0.0424(9) Uani 1 1 d . . . . .
H32 H 0.033944 0.433346 0.813523 0.064 Uiso 1 1 calc R U . . .
H46 H 0.038486 0.388638 0.816470 0.064 Uiso 1 1 calc R U . . .
H47 H -0.036793 0.408317 0.803976 0.064 Uiso 1 1 calc R U . . .
C03P C 0.5929(2) 0.16705(10) 0.51681(10) 0.0401(9) Uani 1 1 d . . . . .
H1 H 0.572992 0.142472 0.518564 0.048 Uiso 1 1 calc R U . . .
C03Q C 0.4858(2) 0.47148(12) 0.60451(12) 0.0525(11) Uani 1 1 d . . . . .
H33 H 0.513072 0.474051 0.627560 0.079 Uiso 1 1 calc R U . . .
H48 H 0.520230 0.465432 0.584676 0.079 Uiso 1 1 calc R U . . .
H49 H 0.449299 0.451340 0.606879 0.079 Uiso 1 1 calc R U . . .
C03R C 0.6544(2) 0.17298(11) 0.49587(11) 0.0437(10) Uani 1 1 d . . . . .
H2 H 0.677166 0.152615 0.483450 0.052 Uiso 1 1 calc R U . . .
C03S C 0.4210(2) 0.18755(14) 0.53455(14) 0.0661(14) Uani 1 1 d . . . . .
H3 H 0.414601 0.211850 0.522427 0.099 Uiso 1 1 calc R U . . .
H50 H 0.378069 0.182403 0.550097 0.099 Uiso 1 1 calc R U . . .
H51 H 0.425594 0.167818 0.515998 0.099 Uiso 1 1 calc R U . . .
C03T C -0.1879(3) 0.44404(14) 0.64990(13) 0.0672(15) Uani 1 1 d . . . . .
H34 H -0.202622 0.469901 0.655271 0.101 Uiso 1 1 calc R U . . .
H52 H -0.204404 0.427562 0.669762 0.101 Uiso 1 1 calc R U . . .
H53 H -0.210477 0.436007 0.626804 0.101 Uiso 1 1 calc R U . . .
C03U C 0.4935(3) 0.15226(14) 0.58039(14) 0.0739(17) Uani 1 1 d . . . . .
H4 H 0.490745 0.130590 0.563932 0.111 Uiso 1 1 calc R U . . .
H54 H 0.451924 0.151546 0.597574 0.111 Uiso 1 1 calc R U . . .
H55 H 0.539965 0.151477 0.594080 0.111 Uiso 1 1 calc R U . . .
C03V C 0.3424(2) 0.30472(16) 0.61187(14) 0.0747(17) Uani 1 1 d . . . . .
H5 H 0.332984 0.313292 0.636948 0.112 Uiso 1 1 calc R U . . .
H56 H 0.296395 0.295475 0.601038 0.112 Uiso 1 1 calc R U . . .
H57 H 0.361324 0.325640 0.597211 0.112 Uiso 1 1 calc R U . . .
C03W C 0.3701(3) 0.23909(15) 0.63362(15) 0.0749(17) Uani 1 1 d . . . . .
H6 H 0.408780 0.219977 0.635470 0.112 Uiso 1 1 calc R U . . .
H58 H 0.327432 0.228657 0.620647 0.112 Uiso 1 1 calc R U . . .
H59 H 0.355128 0.246933 0.658258 0.112 Uiso 1 1 calc R U . . .
H00X H 0.6318(19) 0.2208(9) 0.6965(10) 0.029(10) Uiso 1 1 d . . . . .
H00J H 0.7792(19) 0.2620(9) 0.6253(9) 0.027(9) Uiso 1 1 d . . . . .
H018 H 0.0779(18) 0.4819(9) 0.6467(9) 0.024(9) Uiso 1 1 d . . . . .
H024 H 0.1595(19) 0.4673(10) 0.6936(10) 0.035(10) Uiso 1 1 d . . . . .
H014 H 0.7462(19) 0.2147(10) 0.5818(10) 0.033(10) Uiso 1 1 d . . . . .
H01V H 0.0950(17) 0.4525(9) 0.5876(9) 0.025(9) Uiso 1 1 d . . . . .
H00T H 0.7227(17) 0.2667(9) 0.6800(9) 0.023(8) Uiso 1 1 d . . . . .
H00O H 0.600(2) 0.1711(11) 0.6569(10) 0.041(11) Uiso 1 1 d . . . . .
H00R H 0.2733(17) 0.3913(9) 0.6269(8) 0.021(8) Uiso 1 1 d . . . . .
H00V H 0.1906(17) 0.4089(9) 0.5816(9) 0.019(9) Uiso 1 1 d . . . . .
H00M H 0.6588(19) 0.1687(10) 0.5986(10) 0.037(10) Uiso 1 1 d . . . . .
H01S H 0.2596(19) 0.4221(9) 0.6860(10) 0.033(10) Uiso 1 1 d . . . . .

loop_
_atom_site_aniso_label
_atom_site_aniso_U_11
_atom_site_aniso_U_22
_atom_site_aniso_U_33
_atom_site_aniso_U_23
_atom_site_aniso_U_13
_atom_site_aniso_U_12
Gd01 0.02154(8) 0.02037(8) 0.02273(9) 0.00456(6) -0.00145(6) 0.00456(6)
Gd02 0.02215(8) 0.02085(8) 0.02188(9) 0.00359(6) 0.00155(6) -0.00384(6)
Gd03 0.02072(8) 0.01843(8) 0.02381(9) 0.00223(6) -0.00477(6) 0.00243(6)
Gd04 0.02132(8) 0.01972(8) 0.02311(9) 0.00273(6) 0.00492(6) -0.00253(6)
N005 0.0169(12) 0.0179(12) 0.0187(13) 0.0012(10) -0.0012(10) 0.0014(10)
N006 0.0203(13) 0.0155(12) 0.0190(14) -0.0016(10) 0.0028(10) -0.0011(10)
N007 0.0196(13) 0.0223(13) 0.0189(14) 0.0011(11) -0.0001(11) 0.0019(11)
N008 0.0223(13) 0.0193(13) 0.0185(14) -0.0011(10) -0.0014(11) -0.0048(10)
N009 0.0239(13) 0.0196(13) 0.0242(15) 0.0023(11) -0.0006(11) -0.0053(11)
N00A 0.0186(12) 0.0180(13) 0.0209(14) -0.0008(11) 0.0013(10) 0.0000(10)
N00B 0.0201(13) 0.0199(13) 0.0231(15) 0.0010(11) -0.0025(11) 0.0008(10)
N00C 0.0236(13) 0.0259(14) 0.0221(15) 0.0066(12) 0.0012(11) 0.0064(11)
C00D 0.0231(15) 0.0120(14) 0.0210(17) -0.0035(12) 0.0024(13) -0.0027(12)
C00E 0.0211(15) 0.0134(14) 0.0261(18) 0.0049(12) -0.0044(13) 0.0004(12)
C00F 0.0252(16) 0.0176(15) 0.0208(17) -0.0001(13) -0.0033(13) -0.0075(13)
C00G 0.0253(16) 0.0209(16) 0.0235(18) -0.0048(13) -0.0010(13) -0.0018(13)
C00H 0.0206(15) 0.0139(14) 0.0262(17) 0.0005(13) 0.0014(13) -0.0001(12)
C00I 0.0233(16) 0.0188(15) 0.0230(17) 0.0068(13) -0.0038(13) 0.0000(13)
C00J 0.0193(16) 0.0255(17) 0.035(2) 0.0126(15) -0.0044(14) -0.0037(14)
C00K 0.0319(18) 0.0330(19) 0.0241(18) -0.0070(15) 0.0016(14) -0.0045(15)
C00L 0.0203(15) 0.0196(15) 0.0139(15) 0.0011(12) 0.0037(12) 0.0025(12)
C00M 0.0261(17) 0.0230(17) 0.031(2) -0.0011(15) -0.0103(15) 0.0040(14)
C00N 0.0236(15) 0.0245(16) 0.0149(16) 0.0035(13) -0.0006(13) -0.0056(13)
C00O 0.0216(16) 0.0232(17) 0.037(2) 0.0099(15) -0.0046(14) 0.0004(14)
C00P 0.0262(16) 0.0153(15) 0.0212(17) -0.0009(12) 0.0030(13) 0.0010(12)
C00Q 0.0261(16) 0.0176(15) 0.0269(18) 0.0042(13) -0.0036(14) 0.0022(13)
C00R 0.0224(17) 0.0260(17) 0.033(2) 0.0056(15) 0.0061(14) -0.0015(14)
C00S 0.0174(14) 0.0198(15) 0.0150(16) 0.0032(12) -0.0019(12) 0.0007(12)
C00T 0.0263(17) 0.0190(16) 0.032(2) -0.0020(14) -0.0076(14) 0.0032(13)
C00U 0.0221(16) 0.0215(16) 0.0270(18) -0.0013(13) -0.0042(13) -0.0053(13)
C00V 0.0267(17) 0.0230(17) 0.0220(18) -0.0005(14) 0.0055(14) -0.0036(13)
C00W 0.0362(18) 0.0258(17) 0.0177(17) 0.0002(13) 0.0063(14) 0.0008(14)
C00X 0.0275(17) 0.0287(18) 0.0222(19) 0.0052(15) 0.0028(15) 0.0096(14)
C00Y 0.0399(19) 0.0199(16) 0.0195(17) -0.0007(13) 0.0008(14) 0.0146(14)
C00Z 0.0198(16) 0.0231(16) 0.037(2) 0.0015(15) 0.0030(14) 0.0022(13)
C010 0.0146(14) 0.0262(16) 0.0198(16) -0.0011(13) -0.0074(12) 0.0013(12)
C011 0.0362(19) 0.0309(18) 0.0239(18) 0.0061(15) -0.0058(15) -0.0049(15)
C012 0.0192(15) 0.0209(16) 0.0223(17) 0.0034(13) -0.0003(13) -0.0013(13)
C013 0.0283(17) 0.0204(16) 0.0245(18) -0.0003(13) -0.0105(14) 0.0031(13)
C014 0.0263(17) 0.0273(17) 0.0242(19) 0.0055(14) 0.0010(14) 0.0099(14)
C015 0.0152(14) 0.0278(17) 0.0230(17) 0.0006(14) -0.0055(12) 0.0013(13)
C016 0.0245(16) 0.0234(17) 0.032(2) -0.0053(14) -0.0024(14) -0.0013(13)
C017 0.048(2) 0.0274(18) 0.0245(19) -0.0052(15) -0.0046(16) 0.0154(16)
C018 0.0260(17) 0.0200(16) 0.0293(19) 0.0035(14) 0.0076(14) 0.0002(14)
C019 0.0301(17) 0.0239(17) 0.0236(18) 0.0026(14) 0.0050(14) 0.0152(14)
C01A 0.0171(15) 0.0260(16) 0.0245(17) -0.0016(14) -0.0031(13) 0.0000(13)
C01B 0.0287(17) 0.0289(18) 0.030(2) 0.0031(15) -0.0086(15) -0.0028(14)
C01C 0.0357(19) 0.0241(17) 0.0258(19) -0.0028(14) -0.0036(15) 0.0053(15)
C01D 0.0166(14) 0.0200(15) 0.0226(17) -0.0014(13) 0.0050(12) -0.0009(12)
C01E 0.0275(17) 0.0200(16) 0.034(2) 0.0030(14) -0.0070(15) -0.0039(14)
C01F 0.0269(16) 0.0210(16) 0.0232(18) 0.0043(13) 0.0018(13) 0.0061(13)
C01G 0.0276(17) 0.0260(17) 0.0264(19) 0.0095(14) 0.0003(15) -0.0054(14)
C01H 0.063(3) 0.039(2) 0.0192(19) 0.0052(16) 0.0052(18) 0.026(2)
C01I 0.0257(16) 0.0276(17) 0.0234(18) -0.0055(14) 0.0007(14) 0.0016(14)
C01J 0.0267(16) 0.0243(16) 0.0204(17) -0.0006(13) 0.0062(13) -0.0047(13)
C01K 0.0225(16) 0.0251(17) 0.0260(19) 0.0080(14) -0.0011(14) -0.0055(13)
C01L 0.0246(17) 0.0262(17) 0.033(2) -0.0017(15) 0.0112(14) 0.0006(14)
C01M 0.0261(17) 0.0310(18) 0.0208(17) 0.0011(14) -0.0013(14) 0.0024(14)
C01N 0.0335(18) 0.0274(18) 0.0283(19) -0.0008(15) -0.0086(15) -0.0040(15)
C01O 0.0180(15) 0.0232(16) 0.0240(17) 0.0042(13) -0.0002(13) -0.0032(13)
C01P 0.054(2) 0.0302(19) 0.032(2) -0.0050(16) 0.0079(18) -0.0011(17)
C01Q 0.0213(16) 0.0277(17) 0.0298(19) 0.0022(14) 0.0017(14) 0.0012(14)
C01R 0.0206(16) 0.0324(18) 0.0236(18) 0.0045(14) -0.0027(13) -0.0054(14)
C01S 0.0204(15) 0.0238(16) 0.0210(17) -0.0023(13) 0.0050(13) -0.0030(13)
C01T 0.0202(16) 0.0272(17) 0.035(2) 0.0053(15) -0.0007(14) -0.0013(13)
C01U 0.0370(19) 0.0266(18) 0.0251(19) -0.0038(14) -0.0042(15) 0.0027(15)
C01V 0.0260(17) 0.0308(18) 0.0250(18) -0.0027(14) -0.0046(14) 0.0068(14)
C01W 0.041(2) 0.0255(17) 0.030(2) 0.0023(15) 0.0075(16) 0.0122(16)
C01X 0.0256(18) 0.050(2) 0.036(2) -0.0075(18) 0.0010(16) 0.0132(17)
C01Y 0.0278(17) 0.0256(17) 0.0192(17) 0.0028(13) -0.0006(13) -0.0051(14)
C01Z 0.0314(19) 0.037(2) 0.034(2) 0.0119(16) 0.0121(16) 0.0170(16)
C020 0.0225(16) 0.0218(16) 0.0265(18) -0.0018(13) 0.0010(13) -0.0014(13)
C021 0.0284(17) 0.0277(17) 0.0254(18) -0.0039(14) -0.0026(14) 0.0000(14)
C022 0.039(2) 0.045(2) 0.0203(18) 0.0068(16) 0.0011(15) -0.0144(17)
C023 0.0236(16) 0.0246(16) 0.0263(18) 0.0034(14) -0.0035(14) -0.0012(13)
C024 0.0332(18) 0.0226(17) 0.0221(18) 0.0011(14) 0.0064(14) -0.0053(14)
C025 0.044(2) 0.049(2) 0.031(2) 0.0170(18) 0.0194(18) 0.0221(19)
C026 0.0288(17) 0.0228(16) 0.0306(19) -0.0011(14) -0.0003(14) 0.0019(14)
C027 0.0337(18) 0.0268(17) 0.0252(18) -0.0039(14) -0.0014(15) -0.0013(15)
C028 0.042(2) 0.0255(17) 0.0247(19) 0.0024(14) -0.0132(15) -0.0016(15)
C029 0.0199(16) 0.0354(19) 0.032(2) -0.0075(15) 0.0034(14) -0.0049(14)
C02A 0.0324(18) 0.0301(18) 0.0244(18) -0.0037(14) 0.0038(15) 0.0022(15)
C02B 0.0225(16) 0.0318(18) 0.034(2) -0.0076(15) 0.0106(14) -0.0027(14)
C02C 0.0344(19) 0.040(2) 0.031(2) -0.0070(16) 0.0031(16) 0.0087(16)
C02D 0.0295(17) 0.0237(17) 0.0244(18) 0.0032(14) -0.0078(14) 0.0021(14)
C02E 0.0328(19) 0.041(2) 0.029(2) 0.0025(16) 0.0017(15) 0.0083(16)
C02F 0.0364(19) 0.0319(18) 0.0255(19) 0.0107(15) -0.0004(15) 0.0065(15)
C02G 0.0314(18) 0.0306(18) 0.0233(18) 0.0081(14) -0.0003(14) -0.0091(15)
C02H 0.0340(19) 0.0205(17) 0.040(2) -0.0006(15) -0.0036(16) 0.0035(14)
C02I 0.0267(17) 0.0308(18) 0.0186(17) -0.0018(14) -0.0011(13) 0.0035(14)
C02J 0.0259(17) 0.0367(19) 0.0269(19) 0.0008(15) -0.0049(14) -0.0054(15)
C02K 0.0242(17) 0.0299(18) 0.046(2) 0.0046(16) -0.0098(16) -0.0071(15)
C02L 0.042(2) 0.0247(17) 0.0228(18) -0.0053(14) 0.0044(15) -0.0061(15)
C02M 0.038(2) 0.038(2) 0.0249(19) -0.0040(16) -0.0036(15) -0.0153(16)
C02N 0.0249(17) 0.0280(17) 0.0283(19) 0.0015(14) -0.0054(14) 0.0007(14)
C02O 0.0313(18) 0.037(2) 0.0273(19) 0.0092(16) 0.0099(15) 0.0001(16)
C02P 0.038(2) 0.0178(16) 0.040(2) 0.0048(15) -0.0008(16) 0.0027(14)
C02Q 0.0277(17) 0.038(2) 0.0252(19) 0.0021(15) 0.0011(14) 0.0011(15)
C02R 0.0328(19) 0.041(2) 0.0232(19) -0.0021(15) -0.0039(15) 0.0018(16)
C02S 0.036(2) 0.050(2) 0.041(2) 0.0094(19) -0.0124(17) -0.0138(18)
C02T 0.057(3) 0.0283(19) 0.045(2) -0.0016(17) 0.001(2) -0.0164(18)
C02U 0.053(2) 0.0290(19) 0.0264(19) 0.0076(15) -0.0124(17) -0.0034(17)
C02V 0.036(2) 0.044(2) 0.044(2) -0.0050(18) 0.0020(17) 0.0112(17)
C02W 0.041(2) 0.0192(17) 0.045(2) -0.0095(16) -0.0009(17) 0.0011(15)
C02X 0.0213(16) 0.039(2) 0.030(2) -0.0017(16) -0.0014(14) 0.0029(15)
C02Y 0.043(2) 0.0298(19) 0.039(2) 0.0137(16) -0.0123(17) -0.0095(16)
C02Z 0.043(2) 0.044(2) 0.034(2) 0.0088(17) -0.0063(17) 0.0009(18)
C030 0.043(2) 0.080(3) 0.031(2) 0.002(2) -0.0035(18) 0.017(2)
C031 0.040(2) 0.0248(17) 0.033(2) -0.0120(15) -0.0043(16) -0.0061(15)
C032 0.048(2) 0.0296(19) 0.038(2) 0.0124(16) -0.0055(17) -0.0081(17)
C033 0.0344(19) 0.037(2) 0.033(2) 0.0033(16) -0.0010(16) 0.0117(16)
C034 0.042(2) 0.034(2) 0.027(2) -0.0019(15) -0.0128(16) 0.0041(16)
C035 0.047(2) 0.039(2) 0.049(3) -0.0007(19) -0.0101(19) -0.0042(18)
C036 0.0252(18) 0.063(3) 0.040(2) 0.001(2) -0.0017(16) -0.0113(18)
C037 0.064(3) 0.0243(18) 0.041(2) 0.0043(16) 0.006(2) 0.0077(18)
C038 0.0291(19) 0.040(2) 0.051(2) 0.0009(18) -0.0169(17) 0.0034(16)
C039 0.055(2) 0.041(2) 0.024(2) 0.0025(16) 0.0056(17) 0.0044(19)
C03A 0.062(3) 0.0265(19) 0.040(2) -0.0046(16) -0.020(2) 0.0150(18)
C03B 0.050(2) 0.0281(19) 0.050(3) -0.0061(17) -0.0089(19) 0.0068(17)
C03C 0.039(2) 0.039(2) 0.036(2) 0.0000(17) -0.0098(17) -0.0058(17)
C03D 0.0341(19) 0.051(2) 0.027(2) 0.0091(17) 0.0042(16) -0.0170(17)
C03E 0.0283(18) 0.038(2) 0.032(2) 0.0045(16) 0.0079(15) 0.0063(15)
C03F 0.0334(19) 0.039(2) 0.036(2) 0.0016(17) -0.0010(16) -0.0065(16)
C03G 0.039(2) 0.031(2) 0.049(2) 0.0009(17) 0.0112(18) 0.0065(17)
C03H 0.037(2) 0.067(3) 0.040(2) 0.014(2) -0.0048(18) 0.009(2)
C03I 0.0291(19) 0.045(2) 0.050(3) 0.0036(19) 0.0078(17) -0.0010(17)
C03J 0.044(2) 0.0281(18) 0.034(2) -0.0059(16) -0.0019(17) 0.0016(16)
C03K 0.045(2) 0.059(3) 0.033(2) 0.0016(19) 0.0063(18) -0.004(2)
C03L 0.036(2) 0.036(2) 0.034(2) 0.0091(16) -0.0070(16) 0.0030(16)
C03M 0.0339(19) 0.045(2) 0.034(2) -0.0083(17) -0.0053(16) 0.0147(17)
C03N 0.0240(18) 0.061(3) 0.054(3) 0.028(2) 0.0105(17) 0.0086(18)
C03O 0.054(2) 0.047(2) 0.026(2) 0.0025(17) -0.0014(18) 0.0050(19)
C03P 0.062(3) 0.0188(17) 0.039(2) -0.0037(16) -0.019(2) 0.0021(17)
C03Q 0.045(2) 0.053(3) 0.059(3) 0.008(2) 0.009(2) 0.022(2)
C03R 0.053(2) 0.035(2) 0.043(2) -0.0140(18) -0.016(2) 0.0192(19)
C03S 0.038(2) 0.074(3) 0.086(4) 0.038(3) 0.001(2) 0.011(2)
C03T 0.065(3) 0.074(3) 0.062(3) 0.027(3) -0.034(3) -0.038(3)
C03U 0.062(3) 0.080(3) 0.080(4) 0.047(3) -0.033(3) -0.039(3)
C03V 0.034(2) 0.111(4) 0.079(4) 0.035(3) 0.019(2) 0.033(3)
C03W 0.041(3) 0.098(4) 0.086(4) 0.050(3) 0.004(2) -0.016(3)

loop_
_atom_type_symbol
_atom_type_description
_atom_type_scat_dispersion_real
_atom_type_scat_dispersion_imag
_atom_type_scat_source
C C 0.0033 0.0016 'International Tables Vol C Tables 4.2.6.8 and 6.1.1.4'
H H 0.0000 0.0000 'International Tables Vol C Tables 4.2.6.8 and 6.1.1.4'
Gd Gd -0.1653 3.9035 'International Tables Vol C Tables 4.2.6.8 and 6.1.1.4'
N N 0.0061 0.0033 'International Tables Vol C Tables 4.2.6.8 and 6.1.1.4'

loop_
_geom_angle_atom_site_label_1
_geom_angle_atom_site_label_2
_geom_angle_atom_site_label_3
_geom_angle
_geom_angle_site_symmetry_1
_geom_angle_site_symmetry_3
_geom_angle_publ_flag
N00B Gd01 C00M 107.04(10) . . ?
N00B Gd01 C00T 156.14(10) . . ?
N00B Gd01 C00X 163.36(9) . . ?
N00B Gd01 C00Y 76.38(9) . . ?
N00B Gd01 C014 104.75(10) . . ?
N00B Gd01 C017 105.10(9) . . ?
N00B Gd01 C019 58.90(9) . . ?
N00B Gd01 C01H 118.30(9) . . ?
N00B Gd01 C01Z 73.20(9) . . ?
C00J Gd01 N00B 122.97(10) . . ?
C00J Gd01 C00M 60.83(11) . . ?
C00J Gd01 C00O 72.48(11) . . ?
C00J Gd01 C00T 33.86(11) . . ?
C00J Gd01 C00X 59.92(11) . . ?
C00J Gd01 C00Y 103.59(11) . . ?
C00J Gd01 C014 33.65(11) . . ?
C00J Gd01 C017 90.24(11) . . ?
C00J Gd01 C019 132.20(10) . . ?
C00J Gd01 C01H 101.11(12) . . ?
C00J Gd01 C01Z 149.21(12) . . ?
C00M Gd01 C00T 69.33(11) . . ?
C00M Gd01 C00X 58.65(11) . . ?
C00M Gd01 C00Y 163.63(11) . . ?
C00M Gd01 C014 33.38(10) . . ?
C00M Gd01 C017 145.12(10) . . ?
C00M Gd01 C019 163.82(10) . . ?
C00M Gd01 C01H 132.82(11) . . ?
C00M Gd01 C01Z 144.88(11) . . ?
C00O Gd01 N00B 130.11(10) . . ?
C00O Gd01 C00M 33.80(11) . . ?
C00O Gd01 C00T 59.70(11) . . ?
C00O Gd01 C00X 33.25(11) . . ?
C00O Gd01 C00Y 151.50(10) . . ?
C00O Gd01 C014 60.20(11) . . ?
C00O Gd01 C017 123.09(11) . . ?
C00O Gd01 C019 148.56(10) . . ?
C00O Gd01 C01H 101.22(11) . . ?
C00O Gd01 C01Z 119.45(10) . . ?
C00T Gd01 C00X 32.46(10) . . ?
C00T Gd01 C00Y 100.86(10) . . ?
C00T Gd01 C014 58.63(11) . . ?
C00T Gd01 C017 75.79(10) . . ?
C00T Gd01 C019 126.82(10) . . ?
C00T Gd01 C01H 73.95(11) . . ?
C00T Gd01 C01Z 123.96(11) . . ?
C00X Gd01 C00Y 119.83(10) . . ?
C00X Gd01 C017 90.98(10) . . ?
C00X Gd01 C019 133.52(10) . . ?
C00X Gd01 C01H 74.44(10) . . ?
C00X Gd01 C01Z 112.93(10) . . ?
C00Y Gd01 C017 28.86(9) . . ?
C00Y Gd01 C01H 51.04(10) . . ?
C00Y Gd01 C01Z 51.45(10) . . ?
C014 Gd01 C00X 68.48(11) . . ?
C014 Gd01 C00Y 130.39(10) . . ?
C014 Gd01 C017 123.60(11) . . ?
C014 Gd01 C019 151.24(10) . . ?
C014 Gd01 C01H 132.32(11) . . ?
C014 Gd01 C01Z 177.12(11) . . ?
C017 Gd01 C01H 28.43(11) . . ?
C017 Gd01 C01Z 59.17(11) . . ?
C019 Gd01 C00Y 29.16(10) . . ?
C019 Gd01 C017 51.03(10) . . ?
C019 Gd01 C01H 59.56(10) . . ?
C019 Gd01 C01Z 29.15(9) . . ?
C01H Gd01 C01Z 50.41(11) . . ?
N008 Gd02 C00F 57.96(8) . . ?
N008 Gd02 C00G 75.12(8) . . ?
N008 Gd02 C00K 103.73(9) . . ?
N008 Gd02 C00V 104.01(10) . . ?
N008 Gd02 C011 117.25(9) . . ?
N008 Gd02 C01B 100.62(9) . . ?
N008 Gd02 C01G 159.94(9) . . ?
N008 Gd02 C01K 102.57(9) . . ?
N008 Gd02 C024 155.76(10) . . ?
C00F Gd02 C00G 28.99(9) . . ?
C00F Gd02 C011 59.42(9) . . ?
C00F Gd02 C01B 50.54(9) . . ?
C00G Gd02 C01B 59.26(9) . . ?
C00K Gd02 C00F 50.73(9) . . ?
C00K Gd02 C00G 28.75(9) . . ?
C00K Gd02 C011 28.58(9) . . ?
C00K Gd02 C01B 50.03(10) . . ?
C00R Gd02 N008 126.89(10) . . ?
C00R Gd02 C00F 148.91(10) . . ?
C00R Gd02 C00G 155.60(10) . . ?
C00R Gd02 C00K 127.53(11) . . ?
C00R Gd02 C00V 33.84(11) . . ?
C00R Gd02 C011 104.86(10) . . ?
C00R Gd02 C01B 102.20(10) . . ?
C00R Gd02 C01G 33.08(11) . . ?
C00R Gd02 C01K 60.06(10) . . ?
C00R Gd02 C024 59.45(11) . . ?
C00V Gd02 C00F 159.98(10) . . ?
C00V Gd02 C00G 164.34(10) . . ?
C00V Gd02 C00K 149.28(10) . . ?
C00V Gd02 C011 136.66(10) . . ?
C00V Gd02 C01B 135.12(10) . . ?
C00V Gd02 C01G 58.14(11) . . ?
C00V Gd02 C01K 32.95(10) . . ?
C00V Gd02 C024 68.63(11) . . ?
C011 Gd02 C00G 51.11(9) . . ?
C011 Gd02 C01B 28.17(10) . . ?
C018 Gd02 N008 122.40(10) . . ?
C018 Gd02 C00F 134.73(10) . . ?
C018 Gd02 C00G 106.42(10) . . ?
C018 Gd02 C00K 93.32(10) . . ?
C018 Gd02 C00R 72.38(11) . . ?
C018 Gd02 C00V 60.42(11) . . ?
C018 Gd02 C011 103.74(11) . . ?
C018 Gd02 C01B 130.42(10) . . ?
C018 Gd02 C01G 59.47(10) . . ?
C018 Gd02 C01K 33.70(11) . . ?
C018 Gd02 C024 33.50(11) . . ?
C01G Gd02 C00F 137.44(10) . . ?
C01G Gd02 C00G 124.64(10) . . ?
C01G Gd02 C00K 95.90(10) . . ?
C01G Gd02 C011 78.84(10) . . ?
C01G Gd02 C01B 88.76(10) . . ?
C01K Gd02 C00F 150.37(10) . . ?
C01K Gd02 C00G 131.47(10) . . ?
C01K Gd02 C00K 126.35(10) . . ?
C01K Gd02 C011 135.62(10) . . ?
C01K Gd02 C01B 156.47(10) . . ?
C01K Gd02 C01G 67.95(11) . . ?
C024 Gd02 C00F 131.39(10) . . ?
C024 Gd02 C00G 105.59(10) . . ?
C024 Gd02 C00K 80.67(10) . . ?
C024 Gd02 C011 77.93(10) . . ?
C024 Gd02 C01B 100.24(10) . . ?
C024 Gd02 C01G 32.23(10) . . ?
C024 Gd02 C01K 58.21(11) . . ?
N005 Gd03 C00J 166.00(9) . . ?
N005 Gd03 C00M 107.73(9) . . ?
N005 Gd03 C00O 101.11(9) . . ?
N005 Gd03 C00T 148.49(10) . . ?
N005 Gd03 C010 58.47(8) . . ?
N005 Gd03 C015 75.06(8) . . ?
N005 Gd03 C016 102.33(9) . . ?
N005 Gd03 C01A 74.04(8) . . ?
N005 Gd03 C01E 117.88(8) . . ?
C00J Gd03 C010 134.54(9) . . ?
C00J Gd03 C015 114.37(10) . . ?
C00J Gd03 C016 91.57(10) . . ?
C00J Gd03 C01A 119.83(10) . . ?
C00J Gd03 C01E 75.47(10) . . ?
C00M Gd03 C00J 58.32(10) . . ?
C00M Gd03 C00O 32.93(11) . . ?
C00M Gd03 C010 160.63(10) . . ?
C00M Gd03 C015 140.44(10) . . ?
C00M Gd03 C016 147.82(10) . . ?
C00M Gd03 C01A 168.04(10) . . ?
C00M Gd03 C01E 132.50(10) . . ?
C00O Gd03 C00J 68.05(10) . . ?
C00O Gd03 C010 153.47(10) . . ?
C00O Gd03 C015 171.45(10) . . ?
C00O Gd03 C016 129.57(10) . . ?
C00O Gd03 C01A 135.37(10) . . ?
C00O Gd03 C01E 136.61(10) . . ?
C00T Gd03 C00J 32.97(11) . . ?
C00T Gd03 C00M 69.72(11) . . ?
C00T Gd03 C00O 58.89(10) . . ?
C00T Gd03 C010 129.39(10) . . ?
C00T Gd03 C015 127.85(10) . . ?
C00T Gd03 C016 78.70(10) . . ?
C00T Gd03 C01A 102.37(10) . . ?
C00T Gd03 C01E 77.72(10) . . ?
C00X Gd03 N005 116.55(10) . . ?
C00X Gd03 C00J 59.40(11) . . ?
C00X Gd03 C00M 60.14(11) . . ?
C00X Gd03 C00O 33.45(11) . . ?
C00X Gd03 C00T 33.64(11) . . ?
C00X Gd03 C010 136.49(10) . . ?
C00X Gd03 C014 72.32(11) . . ?
C00X Gd03 C015 155.06(10) . . ?
C00X Gd03 C016 96.23(10) . . ?
C00X Gd03 C01A 108.23(10) . . ?
C00X Gd03 C01E 106.65(10) . . ?
C010 Gd03 C015 29.09(9) . . ?
C010 Gd03 C016 50.75(9) . . ?
C010 Gd03 C01A 29.37(9) . . ?
C010 Gd03 C01E 59.42(9) . . ?
C014 Gd03 N005 134.02(10) . . ?
C014 Gd03 C00J 33.20(11) . . ?
C014 Gd03 C00M 34.04(11) . . ?
C014 Gd03 C00O 60.24(11) . . ?
C014 Gd03 C00T 60.60(11) . . ?
C014 Gd03 C010 145.86(10) . . ?
C014 Gd03 C015 116.83(10) . . ?
C014 Gd03 C016 122.20(10) . . ?
C014 Gd03 C01A 149.74(10) . . ?
C014 Gd03 C01E 99.56(10) . . ?
C015 Gd03 C016 58.98(9) . . ?
C015 Gd03 C01E 50.44(9) . . ?
C016 Gd03 C01E 28.29(9) . . ?
C01A Gd03 C015 51.50(9) . . ?
C01A Gd03 C016 28.30(9) . . ?
C01A Gd03 C01E 50.59(9) . . ?
N006 Gd04 C00D 57.88(8) . . ?
N006 Gd04 C00H 75.08(8) . . ?
N006 Gd04 C00R 165.11(9) . . ?
N006 Gd04 C00V 155.50(9) . . ?
N006 Gd04 C00W 100.58(8) . . ?
N006 Gd04 C00Z 103.41(8) . . ?
N006 Gd04 C018 106.06(9) . . ?
N006 Gd04 C01G 132.09(10) . . ?
N006 Gd04 C01L 117.14(8) . . ?
N006 Gd04 C024 109.16(9) . . ?
C00D Gd04 C00H 28.87(8) . . ?
C00D Gd04 C00W 50.33(9) . . ?
C00H Gd04 C00W 58.69(9) . . ?
C00R Gd04 C00D 132.03(9) . . ?
C00R Gd04 C00H 109.55(9) . . ?
C00R Gd04 C00W 93.71(10) . . ?
C00R Gd04 C00Z 82.64(10) . . ?
C00R Gd04 C01L 74.49(10) . . ?
C00V Gd04 C00D 128.62(10) . . ?
C00V Gd04 C00H 122.47(10) . . ?
C00V Gd04 C00R 32.68(10) . . ?
C00V Gd04 C00W 78.59(10) . . ?
C00V Gd04 C00Z 94.71(10) . . ?
C00V Gd04 C018 58.36(10) . . ?
C00V Gd04 C01L 73.18(10) . . ?
C00V Gd04 C024 68.97(11) . . ?
C00Z Gd04 C00D 50.61(9) . . ?
C00Z Gd04 C00H 28.43(8) . . ?
C00Z Gd04 C00W 49.84(9) . . ?
C018 Gd04 C00D 156.00(10) . . ?
C018 Gd04 C00H 174.28(10) . . ?
C018 Gd04 C00R 67.93(10) . . ?
C018 Gd04 C00W 125.95(10) . . ?
C018 Gd04 C00Z 150.34(10) . . ?
C018 Gd04 C01L 131.25(10) . . ?
C01G Gd04 C00D 144.45(10) . . ?
C01G Gd04 C00H 115.59(10) . . ?
C01G Gd04 C00R 33.03(11) . . ?
C01G Gd04 C00V 59.61(11) . . ?
C01G Gd04 C00W 125.45(10) . . ?
C01G Gd04 C00Z 97.67(10) . . ?
C01G Gd04 C018 59.37(10) . . ?
C01G Gd04 C01L 101.68(10) . . ?
C01G Gd04 C024 33.35(11) . . ?
C01K Gd04 N006 122.87(9) . . ?
C01K Gd04 C00D 136.66(10) . . ?
C01K Gd04 C00H 150.05(10) . . ?
C01K Gd04 C00R 59.93(10) . . ?
C01K Gd04 C00V 33.80(10) . . ?
C01K Gd04 C00W 92.67(10) . . ?
C01K Gd04 C00Z 126.14(10) . . ?
C01K Gd04 C018 33.63(11) . . ?
C01K Gd04 C01G 72.13(11) . . ?
C01K Gd04 C01L 100.09(10) . . ?
C01K Gd04 C024 60.47(11) . . ?
C01L Gd04 C00D 59.35(9) . . ?
C01L Gd04 C00H 50.67(9) . . ?
C01L Gd04 C00W 28.19(9) . . ?
C01L Gd04 C00Z 28.47(9) . . ?
C024 Gd04 C00D 161.50(10) . . ?
C024 Gd04 C00H 141.43(10) . . ?
C024 Gd04 C00R 58.12(11) . . ?
C024 Gd04 C00W 147.55(10) . . ?
C024 Gd04 C00Z 130.55(10) . . ?
C024 Gd04 C018 32.84(10) . . ?
C024 Gd04 C01L 132.48(10) . . ?
C00E N005 Gd03 104.75(16) . . ?
C00L N005 Gd03 128.72(19) . . ?
C00L N005 C00E 126.5(2) . . ?
C00S N006 Gd04 129.24(19) . . ?
C00S N006 C01D 125.1(2) . . ?
C01D N006 Gd04 105.63(16) . . ?
C00L N007 C010 115.3(2) . . ?
C00N N008 Gd02 104.81(17) . . ?
C012 N008 Gd02 129.37(19) . . ?
C012 N008 C00N 125.6(3) . . ?
C012 N009 C00F 116.0(2) . . ?
C00S N00A C00D 114.9(2) . . ?
C013 N00B Gd01 105.67(17) . . ?
C01O N00B Gd01 127.8(2) . . ?
C01O N00B C013 126.5(3) . . ?
C01O N00C C019 116.0(3) . . ?
N00A C00D Gd04 116.97(18) . . ?
N00A C00D C00H 119.6(3) . . ?
N00A C00D C00P 120.3(3) . . ?
C00H C00D Gd04 76.51(16) . . ?
C00H C00D C00P 120.1(3) . . ?
C00P C00D Gd04 77.69(17) . . ?
C00I C00E N005 119.1(3) . . ?
C00Q C00E N005 120.0(3) . . ?
C00Q C00E C00I 120.2(3) . . ?
N009 C00F Gd02 116.85(18) . . ?
N009 C00F C00G 119.9(3) . . ?
N009 C00F C00U 119.3(3) . . ?
C00G C00F Gd02 76.15(17) . . ?
C00G C00F C00U 120.7(3) . . ?
C00U C00F Gd02 77.45(17) . . ?
C00F C00G Gd02 74.87(17) . . ?
C00F C00G C01C 119.8(3) . . ?
C00K C00G Gd02 74.92(18) . . ?
C00K C00G C00F 117.9(3) . . ?
C00K C00G C01C 122.3(3) . . ?
C01C C00G Gd02 119.4(2) . . ?
C00D C00H Gd04 74.62(16) . . ?
C00D C00H C023 119.4(3) . . ?
C00Z C00H Gd04 74.80(17) . . ?
C00Z C00H C00D 118.6(3) . . ?
C00Z C00H C023 122.0(3) . . ?
C023 C00H Gd04 122.50(19) . . ?
C00E C00I C01Q 121.2(3) . . ?
C01T C00I C00E 118.3(3) . . ?
C01T C00I C01Q 120.4(3) . . ?
Gd01 C00J Gd03 109.53(12) . . ?
Gd01 C00J H00J 133(2) . . ?
Gd03 C00J H00J 118(2) . . ?
C00T C00J Gd01 77.00(18) . . ?
C00T C00J Gd03 69.35(17) . . ?
C00T C00J C014 118.8(3) . . ?
C00T C00J H00J 118(2) . . ?
C014 C00J Gd01 78.32(18) . . ?
C014 C00J Gd03 67.97(18) . . ?
C014 C00J H00J 120(2) . . ?
Gd02 C00K H00K 119.4 . . ?
C00G C00K Gd02 76.33(18) . . ?
C00G C00K H00K 119.2 . . ?
C011 C00K Gd02 76.00(19) . . ?
C011 C00K C00G 121.7(3) . . ?
C011 C00K H00K 119.2 . . ?
N005 C00L C01F 127.9(3) . . ?
N007 C00L N005 120.5(3) . . ?
N007 C00L C01F 111.5(2) . . ?
Gd01 C00M Gd03 111.18(13) . . ?
Gd01 C00M H00M 123(2) . . ?
Gd03 C00M H00M 125(2) . . ?
C00O C00M Gd01 72.16(18) . . ?
C00O C00M Gd03 75.91(18) . . ?
C00O C00M C014 121.6(3) . . ?
C00O C00M H00M 119(2) . . ?
C014 C00M Gd01 76.49(18) . . ?
C014 C00M Gd03 71.36(18) . . ?
C014 C00M H00M 120(2) . . ?
C01J C00N N008 118.7(3) . . ?
C01Y C00N N008 120.6(3) . . ?
C01Y C00N C01J 120.2(3) . . ?
Gd01 C00O Gd03 109.92(12) . . ?
Gd01 C00O H00O 131(2) . . ?
Gd03 C00O H00O 119(2) . . ?
C00M C00O Gd01 74.04(18) . . ?
C00M C00O Gd03 71.16(18) . . ?
C00M C00O C00X 118.8(3) . . ?
C00M C00O H00O 120(2) . . ?
C00X C00O Gd01 78.15(18) . . ?
C00X C00O Gd03 69.11(18) . . ?
C00X C00O H00O 119(2) . . ?
C00D C00P Gd04 73.58(16) . . ?
C00D C00P C02I 119.8(3) . . ?
C00W C00P Gd04 75.30(18) . . ?
C00W C00P C00D 118.8(3) . . ?
C00W C00P C02I 121.3(3) . . ?
C02I C00P Gd04 124.63(19) . . ?
C00E C00Q C021 121.2(3) . . ?
C01N C00Q C00E 118.9(3) . . ?
C01N C00Q C021 119.9(3) . . ?
Gd02 C00R Gd04 109.05(12) . . ?
Gd02 C00R H00R 131.5(18) . . ?
Gd04 C00R H00R 119.3(18) . . ?
C00V C00R Gd02 73.61(18) . . ?
C00V C00R Gd04 69.48(17) . . ?
C00V C00R C01G 117.8(3) . . ?
C00V C00R H00R 119.5(18) . . ?
C01G C00R Gd02 78.89(19) . . ?
C01G C00R Gd04 68.83(17) . . ?
C01G C00R H00R 120.6(18) . . ?
N006 C00S C01S 127.9(3) . . ?
N00A C00S N006 120.8(3) . . ?
N00A C00S C01S 111.3(2) . . ?
Gd01 C00T H00T 121(2) . . ?
Gd03 C00T Gd01 109.77(13) . . ?
Gd03 C00T H00T 128(2) . . ?
C00J C00T Gd01 69.14(17) . . ?
C00J C00T Gd03 77.68(18) . . ?
C00J C00T H00T 113(2) . . ?
C00X C00T Gd01 75.66(18) . . ?
C00X C00T Gd03 71.70(18) . . ?
C00X C00T C00J 121.0(3) . . ?
C00X C00T H00T 125(2) . . ?
C00F C00U Gd02 73.72(16) . . ?
C00F C00U C02X 118.6(3) . . ?
C01B C00U Gd02 75.36(18) . . ?
C01B C00U C00F 118.8(3) . . ?
C01B C00U C02X 122.6(3) . . ?
C02X C00U Gd02 120.5(2) . . ?
Gd02 C00V Gd04 112.23(13) . . ?
Gd02 C00V H00V 122(2) . . ?
Gd04 C00V H00V 126(2) . . ?
C00R C00V Gd02 72.55(18) . . ?
C00R C00V Gd04 77.84(18) . . ?
C00R C00V H00V 116(2) . . ?
C01K C00V Gd02 76.87(18) . . ?
C01K C00V Gd04 70.55(18) . . ?
C01K C00V C00R 122.6(3) . . ?
C01K C00V H00V 122(2) . . ?
Gd04 C00W H00W 121.3 . . ?
C00P C00W Gd04 76.59(18) . . ?
C00P C00W H00W 119.5 . . ?
C01L C00W Gd04 73.76(19) . . ?
C01L C00W C00P 121.0(3) . . ?
C01L C00W H00W 119.5 . . ?
Gd01 C00X H00X 119(2) . . ?
Gd03 C00X Gd01 109.40(13) . . ?
Gd03 C00X H00X 132(2) . . ?
C00O C00X Gd01 68.60(18) . . ?
C00O C00X Gd03 77.44(19) . . ?
C00O C00X H00X 119(2) . . ?
C00T C00X Gd01 71.87(18) . . ?
C00T C00X Gd03 74.66(18) . . ?
C00T C00X C00O 119.4(3) . . ?
C00T C00X H00X 120(2) . . ?
C017 C00Y Gd01 75.75(18) . . ?
C017 C00Y C019 118.2(3) . . ?
C017 C00Y C01U 122.2(3) . . ?
C019 C00Y Gd01 74.38(17) . . ?
C019 C00Y C01U 119.6(3) . . ?
C01U C00Y Gd01 121.4(2) . . ?
Gd04 C00Z H00Z 119.7 . . ?
C00H C00Z Gd04 76.77(17) . . ?
C00H C00Z H00Z 119.4 . . ?
C01L C00Z Gd04 75.09(18) . . ?
C01L C00Z C00H 121.2(3) . . ?
C01L C00Z H00Z 119.4 . . ?
N007 C010 Gd03 116.87(18) . . ?
N007 C010 C015 119.8(3) . . ?
N007 C010 C01A 120.3(3) . . ?
C015 C010 Gd03 76.84(16) . . ?
C015 C010 C01A 119.9(3) . . ?
C01A C010 Gd03 76.40(16) . . ?
Gd02 C011 H011 118.2 . . ?
C00K C011 Gd02 75.43(19) . . ?
C00K C011 H011 120.2 . . ?
C01B C011 Gd02 77.10(19) . . ?
C01B C011 C00K 119.6(3) . . ?
C01B C011 H011 120.2 . . ?
N008 C012 C02G 128.4(3) . . ?
N009 C012 N008 119.6(3) . . ?
N009 C012 C02G 111.9(3) . . ?
C01V C013 N00B 121.1(3) . . ?
C01V C013 C028 120.0(3) . . ?
C028 C013 N00B 118.4(3) . . ?
Gd01 C014 H014 113(2) . . ?
Gd03 C014 Gd01 109.80(13) . . ?
Gd03 C014 H014 137(2) . . ?
C00J C014 Gd01 68.03(17) . . ?
C00J C014 Gd03 78.83(19) . . ?
C00J C014 H014 120(2) . . ?
C00M C014 Gd01 70.13(17) . . ?
C00M C014 Gd03 74.60(18) . . ?
C00M C014 C00J 117.9(3) . . ?
C00M C014 H014 118(2) . . ?
C010 C015 Gd03 74.07(16) . . ?
C010 C015 C01M 119.3(3) . . ?
C01M C015 Gd03 120.53(19) . . ?
C01R C015 Gd03 76.12(17) . . ?
C01R C015 C010 119.0(3) . . ?
C01R C015 C01M 121.7(3) . . ?
Gd03 C016 H016 120.5 . . ?
C01A C016 Gd03 75.47(18) . . ?
C01A C016 H016 119.2 . . ?
C01A C016 C01E 121.7(3) . . ?
C01E C016 Gd03 75.92(18) . . ?
C01E C016 H016 119.2 . . ?
Gd01 C017 H017 120.1 . . ?
C00Y C017 Gd01 75.39(18) . . ?
C00Y C017 H017 119.4 . . ?
C01H C017 Gd01 76.1(2) . . ?
C01H C017 C00Y 121.2(4) . . ?
C01H C017 H017 119.4 . . ?
Gd02 C018 Gd04 110.57(12) . . ?
Gd02 C018 H018 134.5(19) . . ?
Gd04 C018 H018 114.9(19) . . ?
C01K C018 Gd02 77.81(18) . . ?
C01K C018 Gd04 67.47(17) . . ?
C01K C018 H018 118.7(19) . . ?
C024 C018 Gd02 76.89(19) . . ?
C024 C018 Gd04 70.49(17) . . ?
C024 C018 C01K 118.1(3) . . ?
C024 C018 H018 119.4(19) . . ?
N00C C019 Gd01 116.91(19) . . ?
N00C C019 C00Y 120.5(3) . . ?
N00C C019 C01Z 118.7(3) . . ?
C00Y C019 Gd01 76.46(17) . . ?
C00Y C019 C01Z 120.8(3) . . ?
C01Z C019 Gd01 78.14(18) . . ?
C010 C01A Gd03 74.23(16) . . ?
C010 C01A C01I 120.3(3) . . ?
C016 C01A Gd03 76.23(18) . . ?
C016 C01A C010 118.5(3) . . ?
C016 C01A C01I 121.2(3) . . ?
C01I C01A Gd03 120.87(19) . . ?
Gd02 C01B H01O 120.6 . . ?
C00U C01B Gd02 76.35(18) . . ?
C00U C01B H01O 119.4 . . ?
C011 C01B Gd02 74.73(19) . . ?
C011 C01B C00U 121.2(3) . . ?
C011 C01B H01O 119.4 . . ?
C00G C01C H01P 107.2 . . ?
C00G C01C C02V 113.9(3) . . ?
C00G C01C C03B 110.4(3) . . ?
C02V C01C H01P 107.2 . . ?
C02V C01C C03B 110.6(3) . . ?
C03B C01C H01P 107.2 . . ?
C020 C01D N006 120.2(3) . . ?
C020 C01D C026 120.1(3) . . ?
C026 C01D N006 119.5(3) . . ?
Gd03 C01E H01E 118.9 . . ?
C016 C01E Gd03 75.79(18) . . ?
C016 C01E H01E 120.1 . . ?
C01R C01E Gd03 76.08(18) . . ?
C01R C01E C016 119.7(3) . . ?
C01R C01E H01E 120.1 . . ?
C01W C01F C00L 107.6(2) . . ?
C01W C01F C02P 107.0(3) . . ?
C02F C01F C00L 108.1(3) . . ?
C02F C01F C01W 107.9(3) . . ?
C02F C01F C02P 108.6(3) . . ?
C02P C01F C00L 117.3(3) . . ?
Gd02 C01G H01S 121(2) . . ?
Gd04 C01G Gd02 108.41(13) . . ?
Gd04 C01G H01S 131(2) . . ?
C00R C01G Gd02 68.03(17) . . ?
C00R C01G Gd04 78.14(19) . . ?
C00R C01G H01S 118(2) . . ?
C024 C01G Gd02 71.17(18) . . ?
C024 C01G Gd04 74.00(19) . . ?
C024 C01G C00R 119.0(3) . . ?
C024 C01G H01S 122(2) . . ?
Gd01 C01H H01H 118.3 . . ?
C017 C01H Gd01 75.5(2) . . ?
C017 C01H H01H 119.9 . . ?
C025 C01H Gd01 77.2(2) . . ?
C025 C01H C017 120.3(3) . . ?
C025 C01H H01H 119.9 . . ?
C01A C01I H01I 107.5 . . ?
C01A C01I C02C 113.8(3) . . ?
C01A C01I C02R 109.5(3) . . ?
C02C C01I H01I 107.5 . . ?
C02R C01I H01I 107.5 . . ?
C02R C01I C02C 110.6(3) . . ?
C00N C01J C02A 121.4(3) . . ?
C02L C01J C00N 118.3(3) . . ?
C02L C01J C02A 120.3(3) . . ?
Gd02 C01K H01V 116(2) . . ?
Gd04 C01K Gd02 111.50(13) . . ?
Gd04 C01K H01V 132(2) . . ?
C00V C01K Gd02 70.18(17) . . ?
C00V C01K Gd04 75.65(18) . . ?
C00V C01K C018 117.9(3) . . ?
C00V C01K H01V 118(2) . . ?
C018 C01K Gd02 68.49(17) . . ?
C018 C01K Gd04 78.89(18) . . ?
C018 C01K H01V 121(2) . . ?
Gd04 C01L H01W 116.2 . . ?
C00W C01L Gd04 78.06(19) . . ?
C00W C01L C00Z 120.0(3) . . ?
C00W C01L H01W 120.0 . . ?
C00Z C01L Gd04 76.44(18) . . ?
C00Z C01L H01W 120.0 . . ?
C015 C01M H01M 107.6 . . ?
C015 C01M C01X 109.9(3) . . ?
C015 C01M C039 113.9(3) . . ?
C01X C01M H01M 107.6 . . ?
C039 C01M H01M 107.6 . . ?
C039 C01M C01X 110.0(3) . . ?
C00Q C01N H01N 119.4 . . ?
C02K C01N C00Q 121.2(3) . . ?
C02K C01N H01N 119.4 . . ?
N00B C01O C02D 128.1(3) . . ?
N00C C01O N00B 120.3(3) . . ?
N00C C01O C02D 111.6(3) . . ?
H01A C01P H01B 109.5 . . ?
H01A C01P H01C 109.5 . . ?
H01B C01P H01C 109.5 . . ?
C021 C01P H01A 109.5 . . ?
C021 C01P H01B 109.5 . . ?
C021 C01P H01C 109.5 . . ?
C00I C01Q H01Q 106.8 . . ?
C00I C01Q C02E 113.2(3) . . ?
C00I C01Q C03E 114.0(3) . . ?
C02E C01Q H01Q 106.8 . . ?
C02E C01Q C03E 108.7(3) . . ?
C03E C01Q H01Q 106.8 . . ?
Gd03 C01R H01R 120.4 . . ?
C015 C01R Gd03 75.50(17) . . ?
C015 C01R H01R 119.4 . . ?
C01E C01R Gd03 75.76(18) . . ?
C01E C01R C015 121.2(3) . . ?
C01E C01R H01R 119.4 . . ?
C029 C01S C00S 107.0(2) . . ?
C029 C01S C02B 107.4(3) . . ?
C02B C01S C00S 118.2(2) . . ?
C02O C01S C00S 107.6(2) . . ?
C02O C01S C029 108.8(3) . . ?
C02O C01S C02B 107.7(3) . . ?
C00I C01T H01T 119.4 . . ?
C02K C01T C00I 121.3(3) . . ?
C02K C01T H01T 119.4 . . ?
C00Y C01U H01U 108.0 . . ?
C00Y C01U C035 114.5(3) . . ?
C00Y C01U C037 108.0(3) . . ?
C035 C01U H01U 108.0 . . ?
C035 C01U C037 110.3(3) . . ?
C037 C01U H01U 108.0 . . ?
C013 C01V C02Q 121.9(3) . . ?
C03M C01V C013 118.3(3) . . ?
C03M C01V C02Q 119.8(3) . . ?
C01F C01W H01D 109.5 . . ?
C01F C01W H01F 109.5 . . ?
C01F C01W H01G 109.5 . . ?
H01D C01W H01F 109.5 . . ?
H01D C01W H01G 109.5 . . ?
H01F C01W H01G 109.5 . . ?
C01M C01X H01J 109.5 . . ?
C01M C01X H01K 109.5 . . ?
C01M C01X H01L 109.5 . . ?
H01J C01X H01K 109.5 . . ?
H01J C01X H01L 109.5 . . ?
H01K C01X H01L 109.5 . . ?
C00N C01Y C02N 122.0(3) . . ?
C02J C01Y C00N 118.6(3) . . ?
C02J C01Y C02N 119.4(3) . . ?
C019 C01Z Gd01 72.71(17) . . ?
C019 C01Z C03N 118.9(3) . . ?
C025 C01Z Gd01 75.89(19) . . ?
C025 C01Z C019 118.5(3) . . ?
C025 C01Z C03N 122.6(3) . . ?
C03N C01Z Gd01 122.6(2) . . ?
C01D C020 C027 121.5(3) . . ?
C031 C020 C01D 118.6(3) . . ?
C031 C020 C027 119.8(3) . . ?
C00Q C021 C01P 111.9(3) . . ?
C00Q C021 H021 107.3 . . ?
C00Q C021 C03J 112.6(3) . . ?
C01P C021 H021 107.3 . . ?
C01P C021 C03J 110.0(3) . . ?
C03J C021 H021 107.3 . . ?
H02V C022 H02W 109.5 . . ?
H02V C022 H02X 109.5 . . ?
H02W C022 H02X 109.5 . . ?
C02G C022 H02V 109.5 . . ?
C02G C022 H02W 109.5 . . ?
C02G C022 H02X 109.5 . . ?
C00H C023 H023 107.9 . . ?
C00H C023 C02S 113.8(3) . . ?
C00H C023 C02Y 109.7(3) . . ?
C02S C023 H023 107.9 . . ?
C02Y C023 H023 107.9 . . ?
C02Y C023 C02S 109.5(3) . . ?
Gd02 C024 H024 126(2) . . ?
Gd04 C024 Gd02 110.13(13) . . ?
Gd04 C024 H024 124(2) . . ?
C018 C024 Gd02 69.61(17) . . ?
C018 C024 Gd04 76.67(18) . . ?
C018 C024 H024 116(2) . . ?
C01G C024 Gd02 76.60(18) . . ?
C01G C024 Gd04 72.65(18) . . ?
C01G C024 C018 122.0(3) . . ?
C01G C024 H024 122(2) . . ?
Gd01 C025 H025 121.2 . . ?
C01H C025 Gd01 74.6(2) . . ?
C01H C025 C01Z 120.9(3) . . ?
C01H C025 H025 119.5 . . ?
C01Z C025 Gd01 75.80(19) . . ?
C01Z C025 H025 119.5 . . ?
C01D C026 C03A 122.6(3) . . ?
C02H C026 C01D 118.5(3) . . ?
C02H C026 C03A 118.9(3) . . ?
C020 C027 H027 107.5 . . ?
C020 C027 C03O 112.9(3) . . ?
C03H C027 C020 112.1(3) . . ?
C03H C027 H027 107.5 . . ?
C03H C027 C03O 108.9(3) . . ?
C03O C027 H027 107.5 . . ?
C013 C028 C02T 122.1(3) . . ?
C03P C028 C013 118.6(3) . . ?
C03P C028 C02T 119.3(3) . . ?
C01S C029 H02Y 109.5 . . ?
C01S C029 H 109.5 . . ?
C01S C029 HA 109.5 . . ?
H02Y C029 H 109.5 . . ?
H02Y C029 HA 109.5 . . ?
H C029 HA 109.5 . . ?
C01J C02A H02Z 107.3 . . ?
C03G C02A C01J 114.6(3) . . ?
C03G C02A H02Z 107.3 . . ?
C03G C02A C03I 108.6(3) . . ?
C03I C02A C01J 111.5(3) . . ?
C03I C02A H02Z 107.3 . . ?
C01S C02B H02 109.5 . . ?
C01S C02B HB 109.5 . . ?
C01S C02B HC 109.5 . . ?
H02 C02B HB 109.5 . . ?
H02 C02B HC 109.5 . . ?
HB C02B HC 109.5 . . ?
C01I C02C H02A 109.5 . . ?
C01I C02C H02B 109.5 . . ?
C01I C02C H02C 109.5 . . ?
H02A C02C H02B 109.5 . . ?
H02A C02C H02C 109.5 . . ?
H02B C02C H02C 109.5 . . ?
C02U C02D C01O 107.4(3) . . ?
C02U C02D C038 108.0(3) . . ?
C034 C02D C01O 117.6(3) . . ?
C034 C02D C02U 108.9(3) . . ?
C034 C02D C038 107.7(3) . . ?
C038 C02D C01O 106.9(3) . . ?
C01Q C02E H02D 109.5 . . ?
C01Q C02E H02E 109.5 . . ?
C01Q C02E H02F 109.5 . . ?
H02D C02E H02E 109.5 . . ?
H02D C02E H02F 109.5 . . ?
H02E C02E H02F 109.5 . . ?
C01F C02F H02G 109.5 . . ?
C01F C02F H02H 109.5 . . ?
C01F C02F H02I 109.5 . . ?
H02G C02F H02H 109.5 . . ?
H02G C02F H02I 109.5 . . ?
H02H C02F H02I 109.5 . . ?
C022 C02G C012 117.4(3) . . ?
C022 C02G C032 108.8(3) . . ?
C022 C02G C03D 107.3(3) . . ?
C032 C02G C012 107.9(3) . . ?
C032 C02G C03D 107.9(3) . . ?
C03D C02G C012 107.1(3) . . ?
C026 C02H H7 119.3 . . ?
C02W C02H C026 121.3(3) . . ?
C02W C02H H7 119.3 . . ?
C00P C02I H8 107.7 . . ?
C00P C02I C02Z 114.4(3) . . ?
C00P C02I C03C 108.6(3) . . ?
C02Z C02I H8 107.7 . . ?
C03C C02I H8 107.7 . . ?
C03C C02I C02Z 110.6(3) . . ?
C01Y C02J H9 119.0 . . ?
C02M C02J C01Y 121.9(3) . . ?
C02M C02J H9 119.0 . . ?
C01N C02K H02K 120.0 . . ?
C01T C02K C01N 120.0(3) . . ?
C01T C02K H02K 120.0 . . ?
C01J C02L H10 119.2 . . ?
C02M C02L C01J 121.7(3) . . ?
C02M C02L H10 119.1 . . ?
C02J C02M C02L 119.3(3) . . ?
C02J C02M H11 120.3 . . ?
C02L C02M H11 120.3 . . ?
C01Y C02N H12 107.3 . . ?
C01Y C02N C033 111.7(3) . . ?
C01Y C02N C03L 113.1(3) . . ?
C033 C02N H12 107.3 . . ?
C033 C02N C03L 109.9(3) . . ?
C03L C02N H12 107.3 . . ?
C01S C02O H13 109.5 . . ?
C01S C02O HD 109.5 . . ?
C01S C02O HE 109.5 . . ?
H13 C02O HD 109.5 . . ?
H13 C02O HE 109.5 . . ?
HD C02O HE 109.5 . . ?
C01F C02P H02J 109.5 . . ?
C01F C02P H02L 109.5 . . ?
C01F C02P H02M 109.5 . . ?
H02J C02P H02L 109.5 . . ?
H02J C02P H02M 109.5 . . ?
H02L C02P H02M 109.5 . . ?
C01V C02Q H02Q 107.4 . . ?
C01V C02Q C03F 111.5(3) . . ?
C01V C02Q C03K 113.4(3) . . ?
C03F C02Q H02Q 107.4 . . ?
C03F C02Q C03K 109.4(3) . . ?
C03K C02Q H02Q 107.4 . . ?
C01I C02R H02N 109.5 . . ?
C01I C02R H02O 109.5 . . ?
C01I C02R H02P 109.5 . . ?
H02N C02R H02O 109.5 . . ?
H02N C02R H02P 109.5 . . ?
H02O C02R H02P 109.5 . . ?
C023 C02S H14 109.5 . . ?
C023 C02S HF 109.5 . . ?
C023 C02S HG 109.5 . . ?
H14 C02S HF 109.5 . . ?
H14 C02S HG 109.5 . . ?
HF C02S HG 109.5 . . ?
C028 C02T H02T 107.0 . . ?
C028 C02T C03S 112.4(3) . . ?
C028 C02T C03U 114.3(4) . . ?
C03S C02T H02T 107.0 . . ?
C03S C02T C03U 108.6(3) . . ?
C03U C02T H02T 107.0 . . ?
C02D C02U H02R 109.5 . . ?
C02D C02U H02S 109.5 . . ?
C02D C02U H02U 109.5 . . ?
H02R C02U H02S 109.5 . . ?
H02R C02U H02U 109.5 . . ?
H02S C02U H02U 109.5 . . ?
C01C C02V H15 109.5 . . ?
C01C C02V HH 109.5 . . ?
C01C C02V HI 109.5 . . ?
H15 C02V HH 109.5 . . ?
H15 C02V HI 109.5 . . ?
HH C02V HI 109.5 . . ?
C02H C02W H16 120.1 . . ?
C031 C02W C02H 119.8(3) . . ?
C031 C02W H16 120.1 . . ?
C00U C02X H17 107.1 . . ?
C00U C02X C036 110.2(3) . . ?
C00U C02X C03Q 114.4(3) . . ?
C036 C02X H17 107.1 . . ?
C03Q C02X H17 107.1 . . ?
C03Q C02X C036 110.7(3) . . ?
C023 C02Y H18 109.5 . . ?
C023 C02Y HJ 109.5 . . ?
C023 C02Y HK 109.5 . . ?
H18 C02Y HJ 109.5 . . ?
H18 C02Y HK 109.5 . . ?
HJ C02Y HK 109.5 . . ?
C02I C02Z H19 109.5 . . ?
C02I C02Z HL 109.5 . . ?
C02I C02Z HM 109.5 . . ?
H19 C02Z HL 109.5 . . ?
H19 C02Z HM 109.5 . . ?
HL C02Z HM 109.5 . . ?
H20 C030 HN 109.5 . . ?
H20 C030 HO 109.5 . . ?
HN C030 HO 109.5 . . ?
C03A C030 H20 109.5 . . ?
C03A C030 HN 109.5 . . ?
C03A C030 HO 109.5 . . ?
C020 C031 H031 119.2 . . ?
C02W C031 C020 121.7(3) . . ?
C02W C031 H031 119.2 . . ?
C02G C032 H21 109.5 . . ?
C02G C032 HP 109.5 . . ?
C02G C032 HQ 109.5 . . ?
H21 C032 HP 109.5 . . ?
H21 C032 HQ 109.5 . . ?
HP C032 HQ 109.5 . . ?
C02N C033 H22 109.5 . . ?
C02N C033 HR 109.5 . . ?
C02N C033 HS 109.5 . . ?
H22 C033 HR 109.5 . . ?
H22 C033 HS 109.5 . . ?
HR C033 HS 109.5 . . ?
C02D C034 H03A 109.5 . . ?
C02D C034 H03B 109.5 . . ?
C02D C034 H03C 109.5 . . ?
H03A C034 H03B 109.5 . . ?
H03A C034 H03C 109.5 . . ?
H03B C034 H03C 109.5 . . ?
C01U C035 H03D 109.5 . . ?
C01U C035 H03E 109.5 . . ?
C01U C035 H03F 109.5 . . ?
H03D C035 H03E 109.5 . . ?
H03D C035 H03F 109.5 . . ?
H03E C035 H03F 109.5 . . ?
C02X C036 H23 109.5 . . ?
C02X C036 HT 109.5 . . ?
C02X C036 HU 109.5 . . ?
H23 C036 HT 109.5 . . ?
H23 C036 HU 109.5 . . ?
HT C036 HU 109.5 . . ?
C01U C037 H03G 109.5 . . ?
C01U C037 H03H 109.5 . . ?
C01U C037 H03I 109.5 . . ?
H03G C037 H03H 109.5 . . ?
H03G C037 H03I 109.5 . . ?
H03H C037 H03I 109.5 . . ?
C02D C038 H03J 109.5 . . ?
C02D C038 H03K 109.5 . . ?
C02D C038 H03L 109.5 . . ?
H03J C038 H03K 109.5 . . ?
H03J C038 H03L 109.5 . . ?
H03K C038 H03L 109.5 . . ?
C01M C039 H03M 109.5 . . ?
C01M C039 H03N 109.5 . . ?
C01M C039 H03O 109.5 . . ?
H03M C039 H03N 109.5 . . ?
H03M C039 H03O 109.5 . . ?
H03N C039 H03O 109.5 . . ?
C026 C03A C030 112.7(3) . . ?
C026 C03A H24 108.2 . . ?
C026 C03A C03T 111.1(3) . . ?
C030 C03A H24 108.2 . . ?
C030 C03A C03T 108.1(3) . . ?
C03T C03A H24 108.2 . . ?
C01C C03B H25 109.5 . . ?
C01C C03B HV 109.5 . . ?
C01C C03B HW 109.5 . . ?
H25 C03B HV 109.5 . . ?
H25 C03B HW 109.5 . . ?
HV C03B HW 109.5 . . ?
C02I C03C H26 109.5 . . ?
C02I C03C HX 109.5 . . ?
C02I C03C HY 109.5 . . ?
H26 C03C HX 109.5 . . ?
H26 C03C HY 109.5 . . ?
HX C03C HY 109.5 . . ?
C02G C03D H27 109.5 . . ?
C02G C03D HZ 109.5 . . ?
C02G C03D H35 109.5 . . ?
H27 C03D HZ 109.5 . . ?
H27 C03D H35 109.5 . . ?
HZ C03D H35 109.5 . . ?
C01Q C03E H03P 109.5 . . ?
C01Q C03E H03Q 109.5 . . ?
C01Q C03E H03R 109.5 . . ?
H03P C03E H03Q 109.5 . . ?
H03P C03E H03R 109.5 . . ?
H03Q C03E H03R 109.5 . . ?
C02Q C03F H03S 109.5 . . ?
C02Q C03F H03T 109.5 . . ?
C02Q C03F H03U 109.5 . . ?
H03S C03F H03T 109.5 . . ?
H03S C03F H03U 109.5 . . ?
H03T C03F H03U 109.5 . . ?
C02A C03G H28 109.5 . . ?
C02A C03G H36 109.5 . . ?
C02A C03G H37 109.5 . . ?
H28 C03G H36 109.5 . . ?
H28 C03G H37 109.5 . . ?
H36 C03G H37 109.5 . . ?
C027 C03H H29 109.5 . . ?
C027 C03H H38 109.5 . . ?
C027 C03H H39 109.5 . . ?
H29 C03H H38 109.5 . . ?
H29 C03H H39 109.5 . . ?
H38 C03H H39 109.5 . . ?
C02A C03I H30 109.5 . . ?
C02A C03I H40 109.5 . . ?
C02A C03I H41 109.5 . . ?
H30 C03I H40 109.5 . . ?
H30 C03I H41 109.5 . . ?
H40 C03I H41 109.5 . . ?
C021 C03J H03V 109.5 . . ?
C021 C03J H03W 109.5 . . ?
C021 C03J H03X 109.5 . . ?
H03V C03J H03W 109.5 . . ?
H03V C03J H03X 109.5 . . ?
H03W C03J H03X 109.5 . . ?
C02Q C03K H03Y 109.5 . . ?
C02Q C03K H42 109.5 . . ?
C02Q C03K H43 109.5 . . ?
H03Y C03K H42 109.5 . . ?
H03Y C03K H43 109.5 . . ?
H42 C03K H43 109.5 . . ?
C02N C03L H31 109.5 . . ?
C02N C03L H44 109.5 . . ?
C02N C03L H45 109.5 . . ?
H31 C03L H44 109.5 . . ?
H31 C03L H45 109.5 . . ?
H44 C03L H45 109.5 . . ?
C01V C03M H03Z 119.1 . . ?
C03R C03M C01V 121.9(4) . . ?
C03R C03M H03Z 119.1 . . ?
C01Z C03N H03 107.6 . . ?
C01Z C03N C03V 108.9(4) . . ?
C01Z C03N C03W 114.3(3) . . ?
C03V C03N H03 107.6 . . ?
C03W C03N H03 107.6 . . ?
C03W C03N C03V 110.7(3) . . ?
C027 C03O H32 109.5 . . ?
C027 C03O H46 109.5 . . ?
C027 C03O H47 109.5 . . ?
H32 C03O H46 109.5 . . ?
H32 C03O H47 109.5 . . ?
H46 C03O H47 109.5 . . ?
C028 C03P H1 119.3 . . ?
C03R C03P C028 121.4(3) . . ?
C03R C03P H1 119.3 . . ?
C02X C03Q H33 109.5 . . ?
C02X C03Q H48 109.5 . . ?
C02X C03Q H49 109.5 . . ?
H33 C03Q H48 109.5 . . ?
H33 C03Q H49 109.5 . . ?
H48 C03Q H49 109.5 . . ?
C03M C03R H2 120.1 . . ?
C03P C03R C03M 119.8(3) . . ?
C03P C03R H2 120.1 . . ?
C02T C03S H3 109.5 . . ?
C02T C03S H50 109.5 . . ?
C02T C03S H51 109.5 . . ?
H3 C03S H50 109.5 . . ?
H3 C03S H51 109.5 . . ?
H50 C03S H51 109.5 . . ?
C03A C03T H34 109.5 . . ?
C03A C03T H52 109.5 . . ?
C03A C03T H53 109.5 . . ?
H34 C03T H52 109.5 . . ?
H34 C03T H53 109.5 . . ?
H52 C03T H53 109.5 . . ?
C02T C03U H4 109.5 . . ?
C02T C03U H54 109.5 . . ?
C02T C03U H55 109.5 . . ?
H4 C03U H54 109.5 . . ?
H4 C03U H55 109.5 . . ?
H54 C03U H55 109.5 . . ?
C03N C03V H5 109.5 . . ?
C03N C03V H56 109.5 . . ?
C03N C03V H57 109.5 . . ?
H5 C03V H56 109.5 . . ?
H5 C03V H57 109.5 . . ?
H56 C03V H57 109.5 . . ?
C03N C03W H6 109.5 . . ?
C03N C03W H58 109.5 . . ?
C03N C03W H59 109.5 . . ?
H6 C03W H58 109.5 . . ?
H6 C03W H59 109.5 . . ?
H58 C03W H59 109.5 . . ?

loop_
_geom_bond_atom_site_label_1
_geom_bond_atom_site_label_2
_geom_bond_distance
_geom_bond_site_symmetry_2
_geom_bond_publ_flag
Gd01 N00B 2.484(2) . ?
Gd01 C00J 2.446(3) . ?
Gd01 C00M 2.498(3) . ?
Gd01 C00O 2.473(3) . ?
Gd01 C00T 2.550(3) . ?
Gd01 C00X 2.600(3) . ?
Gd01 C00Y 2.820(3) . ?
Gd01 C014 2.583(3) . ?
Gd01 C017 2.824(3) . ?
Gd01 C019 2.793(3) . ?
Gd01 C01H 2.832(3) . ?
Gd01 C01Z 2.863(3) . ?
Gd02 N008 2.488(2) . ?
Gd02 C00F 2.829(3) . ?
Gd02 C00G 2.845(3) . ?
Gd02 C00K 2.827(3) . ?
Gd02 C00R 2.486(3) . ?
Gd02 C00V 2.500(3) . ?
Gd02 C011 2.834(3) . ?
Gd02 C018 2.463(3) . ?
Gd02 C01B 2.864(3) . ?
Gd02 C01G 2.630(3) . ?
Gd02 C01K 2.587(3) . ?
Gd02 C024 2.559(3) . ?
Gd03 N005 2.476(2) . ?
Gd03 C00J 2.618(3) . ?
Gd03 C00M 2.517(3) . ?
Gd03 C00O 2.579(3) . ?
Gd03 C00T 2.508(3) . ?
Gd03 C00X 2.469(3) . ?
Gd03 C010 2.812(3) . ?
Gd03 C014 2.474(3) . ?
Gd03 C015 2.848(3) . ?
Gd03 C016 2.850(3) . ?
Gd03 C01A 2.840(3) . ?
Gd03 C01E 2.852(3) . ?
Gd04 N006 2.488(2) . ?
Gd04 C00D 2.840(3) . ?
Gd04 C00H 2.864(3) . ?
Gd04 C00R 2.627(3) . ?
Gd04 C00V 2.517(3) . ?
Gd04 C00W 2.876(3) . ?
Gd04 C00Z 2.839(3) . ?
Gd04 C018 2.602(3) . ?
Gd04 C01G 2.503(3) . ?
Gd04 C01K 2.450(3) . ?
Gd04 C01L 2.823(3) . ?
Gd04 C024 2.521(3) . ?
N005 C00E 1.428(4) . ?
N005 C00L 1.355(4) . ?
N006 C00S 1.353(4) . ?
N006 C01D 1.435(4) . ?
N007 C00L 1.314(4) . ?
N007 C010 1.394(4) . ?
N008 C00N 1.428(4) . ?
N008 C012 1.362(4) . ?
N009 C00F 1.391(4) . ?
N009 C012 1.308(4) . ?
N00A C00D 1.396(4) . ?
N00A C00S 1.314(4) . ?
N00B C013 1.433(4) . ?
N00B C01O 1.362(4) . ?
N00C C019 1.391(4) . ?
N00C C01O 1.312(4) . ?
C00D C00H 1.422(4) . ?
C00D C00P 1.423(4) . ?
C00E C00I 1.418(4) . ?
C00E C00Q 1.410(4) . ?
C00F C00G 1.420(4) . ?
C00F C00U 1.421(4) . ?
C00G C00K 1.408(5) . ?
C00G C01C 1.509(4) . ?
C00H C00Z 1.401(4) . ?
C00H C023 1.516(4) . ?
C00I C01Q 1.520(4) . ?
C00I C01T 1.397(4) . ?
C00J C00T 1.458(5) . ?
C00J C014 1.461(5) . ?
C00J H00J 0.88(3) . ?
C00K H00K 0.9500 . ?
C00K C011 1.397(5) . ?
C00L C01F 1.559(4) . ?
C00M C00O 1.446(5) . ?
C00M C014 1.461(5) . ?
C00M H00M 0.94(4) . ?
C00N C01J 1.422(4) . ?
C00N C01Y 1.410(4) . ?
C00O C00X 1.457(5) . ?
C00O H00O 0.95(4) . ?
C00P C00W 1.401(4) . ?
C00P C02I 1.514(4) . ?
C00Q C01N 1.390(4) . ?
C00Q C021 1.526(4) . ?
C00R C00V 1.451(5) . ?
C00R C01G 1.463(5) . ?
C00R H00R 0.99(3) . ?
C00S C01S 1.560(4) . ?
C00T C00X 1.440(5) . ?
C00T H00T 0.92(3) . ?
C00U C01B 1.403(4) . ?
C00U C02X 1.519(4) . ?
C00V C01K 1.445(4) . ?
C00V H00V 0.85(3) . ?
C00W H00W 0.9500 . ?
C00W C01L 1.389(5) . ?
C00X H00X 0.86(3) . ?
C00Y C017 1.406(4) . ?
C00Y C019 1.413(5) . ?
C00Y C01U 1.510(5) . ?
C00Z H00Z 0.9500 . ?
C00Z C01L 1.392(5) . ?
C010 C015 1.422(4) . ?
C010 C01A 1.433(4) . ?
C011 H011 0.9500 . ?
C011 C01B 1.387(5) . ?
C012 C02G 1.558(4) . ?
C013 C01V 1.412(5) . ?
C013 C028 1.416(4) . ?
C014 H014 0.91(4) . ?
C015 C01M 1.519(4) . ?
C015 C01R 1.399(4) . ?
C016 H016 0.9500 . ?
C016 C01A 1.391(4) . ?
C016 C01E 1.393(5) . ?
C017 H017 0.9500 . ?
C017 C01H 1.389(5) . ?
C018 C01K 1.469(5) . ?
C018 C024 1.450(5) . ?
C018 H018 0.95(3) . ?
C019 C01Z 1.425(5) . ?
C01A C01I 1.520(4) . ?
C01B H01O 0.9500 . ?
C01C H01P 1.0000 . ?
C01C C02V 1.533(5) . ?
C01C C03B 1.535(5) . ?
C01D C020 1.413(4) . ?
C01D C026 1.416(4) . ?
C01E H01E 0.9500 . ?
C01E C01R 1.389(5) . ?
C01F C01W 1.535(4) . ?
C01F C02F 1.530(4) . ?
C01F C02P 1.535(4) . ?
C01G C024 1.442(5) . ?
C01G H01S 0.97(3) . ?
C01H H01H 0.9500 . ?
C01H C025 1.388(6) . ?
C01I H01I 1.0000 . ?
C01I C02C 1.530(4) . ?
C01I C02R 1.529(4) . ?
C01J C02A 1.528(4) . ?
C01J C02L 1.390(4) . ?
C01K H01V 0.92(3) . ?
C01L H01W 0.9500 . ?
C01M H01M 1.0000 . ?
C01M C01X 1.538(4) . ?
C01M C039 1.526(5) . ?
C01N H01N 0.9500 . ?
C01N C02K 1.382(5) . ?
C01O C02D 1.565(4) . ?
C01P H01A 0.9800 . ?
C01P H01B 0.9800 . ?
C01P H01C 0.9800 . ?
C01P C021 1.528(5) . ?
C01Q H01Q 1.0000 . ?
C01Q C02E 1.529(5) . ?
C01Q C03E 1.535(4) . ?
C01R H01R 0.9500 . ?
C01S C029 1.537(4) . ?
C01S C02B 1.537(4) . ?
C01S C02O 1.536(4) . ?
C01T H01T 0.9500 . ?
C01T C02K 1.380(5) . ?
C01U H01U 1.0000 . ?
C01U C035 1.525(5) . ?
C01U C037 1.531(5) . ?
C01V C02Q 1.518(5) . ?
C01V C03M 1.394(5) . ?
C01W H01D 0.9800 . ?
C01W H01F 0.9800 . ?
C01W H01G 0.9800 . ?
C01X H01J 0.9800 . ?
C01X H01K 0.9800 . ?
C01X H01L 0.9800 . ?
C01Y C02J 1.387(4) . ?
C01Y C02N 1.522(4) . ?
C01Z C025 1.401(5) . ?
C01Z C03N 1.514(5) . ?
C020 C027 1.526(4) . ?
C020 C031 1.388(4) . ?
C021 H021 1.0000 . ?
C021 C03J 1.536(4) . ?
C022 H02V 0.9800 . ?
C022 H02W 0.9800 . ?
C022 H02X 0.9800 . ?
C022 C02G 1.537(5) . ?
C023 H023 1.0000 . ?
C023 C02S 1.529(4) . ?
C023 C02Y 1.524(4) . ?
C024 H024 0.92(4) . ?
C025 H025 0.9500 . ?
C026 C02H 1.394(4) . ?
C026 C03A 1.524(5) . ?
C027 H027 1.0000 . ?
C027 C03H 1.523(5) . ?
C027 C03O 1.533(5) . ?
C028 C02T 1.512(5) . ?
C028 C03P 1.397(5) . ?
C029 H02Y 0.9800 . ?
C029 H 0.9800 . ?
C029 HA 0.9800 . ?
C02A H02Z 1.0000 . ?
C02A C03G 1.519(5) . ?
C02A C03I 1.524(5) . ?
C02B H02 0.9800 . ?
C02B HB 0.9800 . ?
C02B HC 0.9800 . ?
C02C H02A 0.9800 . ?
C02C H02B 0.9800 . ?
C02C H02C 0.9800 . ?
C02D C02U 1.537(4) . ?
C02D C034 1.530(5) . ?
C02D C038 1.537(5) . ?
C02E H02D 0.9800 . ?
C02E H02E 0.9800 . ?
C02E H02F 0.9800 . ?
C02F H02G 0.9800 . ?
C02F H02H 0.9800 . ?
C02F H02I 0.9800 . ?
C02G C032 1.539(5) . ?
C02G C03D 1.548(4) . ?
C02H H7 0.9500 . ?
C02H C02W 1.380(5) . ?
C02I H8 1.0000 . ?
C02I C02Z 1.533(5) . ?
C02I C03C 1.517(5) . ?
C02J H9 0.9500 . ?
C02J C02M 1.377(5) . ?
C02K H02K 0.9500 . ?
C02L H10 0.9500 . ?
C02L C02M 1.384(5) . ?
C02M H11 0.9500 . ?
C02N H12 1.0000 . ?
C02N C033 1.524(5) . ?
C02N C03L 1.546(4) . ?
C02O H13 0.9800 . ?
C02O HD 0.9800 . ?
C02O HE 0.9800 . ?
C02P H02J 0.9800 . ?
C02P H02L 0.9800 . ?
C02P H02M 0.9800 . ?
C02Q H02Q 1.0000 . ?
C02Q C03F 1.529(5) . ?
C02Q C03K 1.536(5) . ?
C02R H02N 0.9800 . ?
C02R H02O 0.9800 . ?
C02R H02P 0.9800 . ?
C02S H14 0.9800 . ?
C02S HF 0.9800 . ?
C02S HG 0.9800 . ?
C02T H02T 1.0000 . ?
C02T C03S 1.512(6) . ?
C02T C03U 1.531(5) . ?
C02U H02R 0.9800 . ?
C02U H02S 0.9800 . ?
C02U H02U 0.9800 . ?
C02V H15 0.9800 . ?
C02V HH 0.9800 . ?
C02V HI 0.9800 . ?
C02W H16 0.9500 . ?
C02W C031 1.376(5) . ?
C02X H17 1.0000 . ?
C02X C036 1.532(5) . ?
C02X C03Q 1.521(5) . ?
C02Y H18 0.9800 . ?
C02Y HJ 0.9800 . ?
C02Y HK 0.9800 . ?
C02Z H19 0.9800 . ?
C02Z HL 0.9800 . ?
C02Z HM 0.9800 . ?
C030 H20 0.9800 . ?
C030 HN 0.9800 . ?
C030 HO 0.9800 . ?
C030 C03A 1.529(6) . ?
C031 H031 0.9500 . ?
C032 H21 0.9800 . ?
C032 HP 0.9800 . ?
C032 HQ 0.9800 . ?
C033 H22 0.9800 . ?
C033 HR 0.9800 . ?
C033 HS 0.9800 . ?
C034 H03A 0.9800 . ?
C034 H03B 0.9800 . ?
C034 H03C 0.9800 . ?
C035 H03D 0.9800 . ?
C035 H03E 0.9800 . ?
C035 H03F 0.9800 . ?
C036 H23 0.9800 . ?
C036 HT 0.9800 . ?
C036 HU 0.9800 . ?
C037 H03G 0.9800 . ?
C037 H03H 0.9800 . ?
C037 H03I 0.9800 . ?
C038 H03J 0.9800 . ?
C038 H03K 0.9800 . ?
C038 H03L 0.9800 . ?
C039 H03M 0.9800 . ?
C039 H03N 0.9800 . ?
C039 H03O 0.9800 . ?
C03A H24 1.0000 . ?
C03A C03T 1.531(6) . ?
C03B H25 0.9800 . ?
C03B HV 0.9800 . ?
C03B HW 0.9800 . ?
C03C H26 0.9800 . ?
C03C HX 0.9800 . ?
C03C HY 0.9800 . ?
C03D H27 0.9800 . ?
C03D HZ 0.9800 . ?
C03D H35 0.9800 . ?
C03E H03P 0.9800 . ?
C03E H03Q 0.9800 . ?
C03E H03R 0.9800 . ?
C03F H03S 0.9800 . ?
C03F H03T 0.9800 . ?
C03F H03U 0.9800 . ?
C03G H28 0.9800 . ?
C03G H36 0.9800 . ?
C03G H37 0.9800 . ?
C03H H29 0.9800 . ?
C03H H38 0.9800 . ?
C03H H39 0.9800 . ?
C03I H30 0.9800 . ?
C03I H40 0.9800 . ?
C03I H41 0.9800 . ?
C03J H03V 0.9800 . ?
C03J H03W 0.9800 . ?
C03J H03X 0.9800 . ?
C03K H03Y 0.9800 . ?
C03K H42 0.9800 . ?
C03K H43 0.9800 . ?
C03L H31 0.9800 . ?
C03L H44 0.9800 . ?
C03L H45 0.9800 . ?
C03M H03Z 0.9500 . ?
C03M C03R 1.374(5) . ?
C03N H03 1.0000 . ?
C03N C03V 1.536(5) . ?
C03N C03W 1.530(6) . ?
C03O H32 0.9800 . ?
C03O H46 0.9800 . ?
C03O H47 0.9800 . ?
C03P H1 0.9500 . ?
C03P C03R 1.369(6) . ?
C03Q H33 0.9800 . ?
C03Q H48 0.9800 . ?
C03Q H49 0.9800 . ?
C03R H2 0.9500 . ?
C03S H3 0.9800 . ?
C03S H50 0.9800 . ?
C03S H51 0.9800 . ?
C03T H34 0.9800 . ?
C03T H52 0.9800 . ?
C03T H53 0.9800 . ?
C03U H4 0.9800 . ?
C03U H54 0.9800 . ?
C03U H55 0.9800 . ?
C03V H5 0.9800 . ?
C03V H56 0.9800 . ?
C03V H57 0.9800 . ?
C03W H6 0.9800 . ?
C03W H58 0.9800 . ?
C03W H59 0.9800 . ?

loop_
_geom_torsion_atom_site_label_1
_geom_torsion_atom_site_label_2
_geom_torsion_atom_site_label_3
_geom_torsion_atom_site_label_4
_geom_torsion
_geom_torsion_site_symmetry_1
_geom_torsion_site_symmetry_2
_geom_torsion_site_symmetry_3
_geom_torsion_site_symmetry_4
_geom_torsion_publ_flag
Gd01 N00B C013 C01V -96.8(3) . . . . ?
Gd01 N00B C013 C028 74.6(3) . . . . ?
Gd01 N00B C01O N00C -1.4(4) . . . . ?
Gd01 N00B C01O C02D -178.8(2) . . . . ?
Gd01 C00J C00T Gd03 116.98(10) . . . . ?
Gd01 C00J C00T C00X 57.4(3) . . . . ?
Gd01 C00J C014 Gd03 -116.87(10) . . . . ?
Gd01 C00J C014 C00M -51.1(3) . . . . ?
Gd01 C00M C00O Gd03 -118.17(10) . . . . ?
Gd01 C00M C00O C00X -66.3(3) . . . . ?
Gd01 C00M C014 Gd03 118.24(10) . . . . ?
Gd01 C00M C014 C00J 50.1(3) . . . . ?
Gd01 C00O C00X Gd03 -116.92(10) . . . . ?
Gd01 C00O C00X C00T -52.8(3) . . . . ?
Gd01 C00T C00X Gd03 116.88(10) . . . . ?
Gd01 C00T C00X C00O 51.3(3) . . . . ?
Gd01 C00Y C017 C01H -63.4(3) . . . . ?
Gd01 C00Y C019 N00C -113.5(3) . . . . ?
Gd01 C00Y C019 C01Z 67.1(3) . . . . ?
Gd01 C00Y C01U C035 -70.3(3) . . . . ?
Gd01 C00Y C01U C037 166.4(2) . . . . ?
Gd01 C017 C01H C025 -65.4(3) . . . . ?
Gd01 C019 C01Z C025 62.6(3) . . . . ?
Gd01 C019 C01Z C03N -118.2(3) . . . . ?
Gd01 C01H C025 C01Z -62.5(3) . . . . ?
Gd01 C01Z C025 C01H 61.9(3) . . . . ?
Gd01 C01Z C03N C03V -162.7(3) . . . . ?
Gd01 C01Z C03N C03W 72.9(4) . . . . ?
Gd02 N008 C00N C01J -73.4(3) . . . . ?
Gd02 N008 C00N C01Y 98.4(3) . . . . ?
Gd02 N008 C012 N009 1.6(4) . . . . ?
Gd02 N008 C012 C02G 178.6(2) . . . . ?
Gd02 C00F C00G C00K 63.4(3) . . . . ?
Gd02 C00F C00G C01C -115.6(3) . . . . ?
Gd02 C00F C00U C01B -62.6(3) . . . . ?
Gd02 C00F C00U C02X 116.3(3) . . . . ?
Gd02 C00G C00K C011 63.7(3) . . . . ?
Gd02 C00G C01C C02V 71.6(3) . . . . ?
Gd02 C00G C01C C03B -163.3(2) . . . . ?
Gd02 C00K C011 C01B 65.6(3) . . . . ?
Gd02 C00R C00V Gd04 -118.25(10) . . . . ?
Gd02 C00R C00V C01K -61.1(3) . . . . ?
Gd02 C00R C01G Gd04 115.64(10) . . . . ?
Gd02 C00R C01G C024 51.6(3) . . . . ?
Gd02 C00U C01B C011 -62.3(3) . . . . ?
Gd02 C00U C02X C036 158.5(2) . . . . ?
Gd02 C00U C02X C03Q -76.0(3) . . . . ?
Gd02 C00V C01K Gd04 -119.62(10) . . . . ?
Gd02 C00V C01K C018 -50.8(2) . . . . ?
Gd02 C011 C01B C00U 63.2(3) . . . . ?
Gd02 C018 C01K Gd04 118.61(10) . . . . ?
Gd02 C018 C01K C00V 51.6(3) . . . . ?
Gd02 C018 C024 Gd04 -117.73(10) . . . . ?
Gd02 C018 C024 C01G -58.4(3) . . . . ?
Gd02 C01G C024 Gd04 116.42(10) . . . . ?
Gd02 C01G C024 C018 55.1(3) . . . . ?
Gd03 N005 C00E C00I -82.1(3) . . . . ?
Gd03 N005 C00E C00Q 89.1(3) . . . . ?
Gd03 N005 C00L N007 3.8(4) . . . . ?
Gd03 N005 C00L C01F -172.7(2) . . . . ?
Gd03 C00J C00T Gd01 -116.98(10) . . . . ?
Gd03 C00J C00T C00X -59.6(3) . . . . ?
Gd03 C00J C014 Gd01 116.87(10) . . . . ?
Gd03 C00J C014 C00M 65.8(3) . . . . ?
Gd03 C00M C00O Gd01 118.17(10) . . . . ?
Gd03 C00M C00O C00X 51.8(3) . . . . ?
Gd03 C00M C014 Gd01 -118.24(10) . . . . ?
Gd03 C00M C014 C00J -68.1(3) . . . . ?
Gd03 C00O C00X Gd01 116.92(10) . . . . ?
Gd03 C00O C00X C00T 64.1(3) . . . . ?
Gd03 C00T C00X Gd01 -116.88(10) . . . . ?
Gd03 C00T C00X C00O -65.6(3) . . . . ?
Gd03 C010 C015 C01M -116.5(3) . . . . ?
Gd03 C010 C015 C01R 63.7(2) . . . . ?
Gd03 C010 C01A C016 -64.3(3) . . . . ?
Gd03 C010 C01A C01I 116.9(3) . . . . ?
Gd03 C015 C01M C01X -162.6(2) . . . . ?
Gd03 C015 C01M C039 73.6(3) . . . . ?
Gd03 C015 C01R C01E 63.0(3) . . . . ?
Gd03 C016 C01A C010 63.2(2) . . . . ?
Gd03 C016 C01A C01I -118.0(3) . . . . ?
Gd03 C016 C01E C01R -64.5(3) . . . . ?
Gd03 C01A C01I C02C -65.2(3) . . . . ?
Gd03 C01A C01I C02R 170.3(2) . . . . ?
Gd03 C01E C01R C015 -62.9(3) . . . . ?
Gd04 N006 C00S N00A -3.9(4) . . . . ?
Gd04 N006 C00S C01S 175.6(2) . . . . ?
Gd04 N006 C01D C020 -88.5(3) . . . . ?
Gd04 N006 C01D C026 85.7(3) . . . . ?
Gd04 C00D C00H C00Z -62.6(2) . . . . ?
Gd04 C00D C00H C023 119.0(3) . . . . ?
Gd04 C00D C00P C00W 62.3(3) . . . . ?
Gd04 C00D C00P C02I -120.9(3) . . . . ?
Gd04 C00H C00Z C01L -63.2(3) . . . . ?
Gd04 C00H C023 C02S -69.1(3) . . . . ?
Gd04 C00H C023 C02Y 167.9(2) . . . . ?
Gd04 C00P C00W C01L 61.4(3) . . . . ?
Gd04 C00P C02I C02Z 64.4(3) . . . . ?
Gd04 C00P C02I C03C -171.6(2) . . . . ?
Gd04 C00R C00V Gd02 118.25(10) . . . . ?
Gd04 C00R C00V C01K 57.2(3) . . . . ?
Gd04 C00R C01G Gd02 -115.64(10) . . . . ?
Gd04 C00R C01G C024 -64.0(3) . . . . ?
Gd04 C00V C01K Gd02 119.62(10) . . . . ?
Gd04 C00V C01K C018 68.9(2) . . . . ?
Gd04 C00W C01L C00Z 66.5(3) . . . . ?
Gd04 C00Z C01L C00W -67.4(3) . . . . ?
Gd04 C018 C01K Gd02 -118.61(10) . . . . ?
Gd04 C018 C01K C00V -67.0(2) . . . . ?
Gd04 C018 C024 Gd02 117.73(10) . . . . ?
Gd04 C018 C024 C01G 59.4(3) . . . . ?
Gd04 C01G C024 Gd02 -116.42(10) . . . . ?
Gd04 C01G C024 C018 -61.3(3) . . . . ?
N005 C00E C00I C01Q -3.6(4) . . . . ?
N005 C00E C00I C01T 173.9(3) . . . . ?
N005 C00E C00Q C01N -172.0(3) . . . . ?
N005 C00E C00Q C021 7.9(4) . . . . ?
N005 C00L C01F C01W 105.5(3) . . . . ?
N005 C00L C01F C02F -138.1(3) . . . . ?
N005 C00L C01F C02P -15.1(4) . . . . ?
N006 C00S C01S C029 122.8(3) . . . . ?
N006 C00S C01S C02B 1.6(5) . . . . ?
N006 C00S C01S C02O -120.5(3) . . . . ?
N006 C01D C020 C027 -8.7(4) . . . . ?
N006 C01D C020 C031 174.0(3) . . . . ?
N006 C01D C026 C02H -173.9(3) . . . . ?
N006 C01D C026 C03A 9.1(5) . . . . ?
N007 C00L C01F C01W -71.2(3) . . . . ?
N007 C00L C01F C02F 45.1(3) . . . . ?
N007 C00L C01F C02P 168.2(3) . . . . ?
N007 C010 C015 Gd03 113.6(2) . . . . ?
N007 C010 C015 C01M -2.8(4) . . . . ?
N007 C010 C015 C01R 177.3(3) . . . . ?
N007 C010 C01A Gd03 -113.4(2) . . . . ?
N007 C010 C01A C016 -177.7(3) . . . . ?
N007 C010 C01A C01I 3.5(4) . . . . ?
N008 C00N C01J C02A -7.2(4) . . . . ?
N008 C00N C01J C02L 173.3(3) . . . . ?
N008 C00N C01Y C02J -173.7(3) . . . . ?
N008 C00N C01Y C02N 5.1(4) . . . . ?
N008 C012 C02G C022 -1.6(5) . . . . ?
N008 C012 C02G C032 121.7(3) . . . . ?
N008 C012 C02G C03D -122.3(3) . . . . ?
N009 C00F C00G Gd02 113.3(3) . . . . ?
N009 C00F C00G C00K 176.6(3) . . . . ?
N009 C00F C00G C01C -2.3(4) . . . . ?
N009 C00F C00U Gd02 -113.9(3) . . . . ?
N009 C00F C00U C01B -176.5(3) . . . . ?
N009 C00F C00U C02X 2.3(4) . . . . ?
N009 C012 C02G C022 175.6(3) . . . . ?
N009 C012 C02G C032 -61.1(3) . . . . ?
N009 C012 C02G C03D 54.9(4) . . . . ?
N00A C00D C00H Gd04 -113.6(2) . . . . ?
N00A C00D C00H C00Z -176.2(3) . . . . ?
N00A C00D C00H C023 5.4(4) . . . . ?
N00A C00D C00P Gd04 114.2(2) . . . . ?
N00A C00D C00P C00W 176.6(3) . . . . ?
N00A C00D C00P C02I -6.7(4) . . . . ?
N00A C00S C01S C029 -57.6(3) . . . . ?
N00A C00S C01S C02B -178.9(3) . . . . ?
N00A C00S C01S C02O 59.1(3) . . . . ?
N00B C013 C01V C02Q -9.8(5) . . . . ?
N00B C013 C01V C03M 171.0(3) . . . . ?
N00B C013 C028 C02T 10.0(5) . . . . ?
N00B C013 C028 C03P -172.3(3) . . . . ?
N00B C01O C02D C02U -124.4(3) . . . . ?
N00B C01O C02D C034 -1.2(5) . . . . ?
N00B C01O C02D C038 119.9(3) . . . . ?
N00C C019 C01Z Gd01 114.3(3) . . . . ?
N00C C019 C01Z C025 177.0(3) . . . . ?
N00C C019 C01Z C03N -3.9(5) . . . . ?
N00C C01O C02D C02U 58.1(3) . . . . ?
N00C C01O C02D C034 -178.7(3) . . . . ?
N00C C01O C02D C038 -57.6(3) . . . . ?
C00D N00A C00S N006 -0.7(4) . . . . ?
C00D N00A C00S C01S 179.7(2) . . . . ?
C00D C00H C00Z Gd04 62.5(2) . . . . ?
C00D C00H C00Z C01L -0.6(4) . . . . ?
C00D C00H C023 C02S -158.9(3) . . . . ?
C00D C00H C023 C02Y 78.0(3) . . . . ?
C00D C00P C00W Gd04 -61.5(2) . . . . ?
C00D C00P C00W C01L -0.1(5) . . . . ?
C00D C00P C02I C02Z 154.3(3) . . . . ?
C00D C00P C02I C03C -81.6(3) . . . . ?
C00E N005 C00L N007 -176.9(3) . . . . ?
C00E N005 C00L C01F 6.7(5) . . . . ?
C00E C00I C01Q C02E -86.2(4) . . . . ?
C00E C00I C01Q C03E 148.7(3) . . . . ?
C00E C00I C01T C02K -2.5(5) . . . . ?
C00E C00Q C01N C02K -1.1(5) . . . . ?
C00E C00Q C021 C01P -99.8(3) . . . . ?
C00E C00Q C021 C03J 135.6(3) . . . . ?
C00F N009 C012 N008 2.2(4) . . . . ?
C00F N009 C012 C02G -175.2(3) . . . . ?
C00F C00G C00K Gd02 -63.3(2) . . . . ?
C00F C00G C00K C011 0.4(5) . . . . ?
C00F C00G C01C C02V 160.3(3) . . . . ?
C00F C00G C01C C03B -74.6(4) . . . . ?
C00F C00U C01B Gd02 61.7(2) . . . . ?
C00F C00U C01B C011 -0.6(5) . . . . ?
C00F C00U C02X C036 71.4(4) . . . . ?
C00F C00U C02X C03Q -163.1(3) . . . . ?
C00G C00F C00U Gd02 65.3(3) . . . . ?
C00G C00F C00U C01B 2.8(4) . . . . ?
C00G C00F C00U C02X -178.4(3) . . . . ?
C00G C00K C011 Gd02 -63.9(3) . . . . ?
C00G C00K C011 C01B 1.7(5) . . . . ?
C00H C00D C00P Gd04 -66.3(2) . . . . ?
C00H C00D C00P C00W -3.9(4) . . . . ?
C00H C00D C00P C02I 172.8(3) . . . . ?
C00H C00Z C01L Gd04 64.0(3) . . . . ?
C00H C00Z C01L C00W -3.3(5) . . . . ?
C00I C00E C00Q C01N -0.9(4) . . . . ?
C00I C00E C00Q C021 179.0(3) . . . . ?
C00I C01T C02K C01N 0.6(5) . . . . ?
C00J C00T C00X Gd01 -54.4(3) . . . . ?
C00J C00T C00X Gd03 62.5(3) . . . . ?
C00J C00T C00X C00O -3.1(5) . . . . ?
C00K C00G C01C C02V -18.6(4) . . . . ?
C00K C00G C01C C03B 106.5(4) . . . . ?
C00K C011 C01B Gd02 -64.7(3) . . . . ?
C00K C011 C01B C00U -1.6(5) . . . . ?
C00L N005 C00E C00I 98.4(3) . . . . ?
C00L N005 C00E C00Q -90.3(4) . . . . ?
C00L N007 C010 Gd03 -0.8(3) . . . . ?
C00L N007 C010 C015 -90.6(3) . . . . ?
C00L N007 C010 C01A 88.7(3) . . . . ?
C00M C00O C00X Gd01 64.1(3) . . . . ?
C00M C00O C00X Gd03 -52.8(3) . . . . ?
C00M C00O C00X C00T 11.3(4) . . . . ?
C00N N008 C012 N009 174.9(3) . . . . ?
C00N N008 C012 C02G -8.1(5) . . . . ?
C00N C01J C02A C03G 152.9(3) . . . . ?
C00N C01J C02A C03I -83.3(4) . . . . ?
C00N C01J C02L C02M -0.2(5) . . . . ?
C00N C01Y C02J C02M 1.4(5) . . . . ?
C00N C01Y C02N C033 -100.8(3) . . . . ?
C00N C01Y C02N C03L 134.7(3) . . . . ?
C00O C00M C014 Gd01 -58.8(3) . . . . ?
C00O C00M C014 Gd03 59.4(3) . . . . ?
C00O C00M C014 C00J -8.7(4) . . . . ?
C00P C00D C00H Gd04 66.9(2) . . . . ?
C00P C00D C00H C00Z 4.3(4) . . . . ?
C00P C00D C00H C023 -174.1(3) . . . . ?
C00P C00W C01L Gd04 -62.8(3) . . . . ?
C00P C00W C01L C00Z 3.7(5) . . . . ?
C00Q C00E C00I C01Q -174.8(3) . . . . ?
C00Q C00E C00I C01T 2.7(4) . . . . ?
C00Q C01N C02K C01T 1.3(5) . . . . ?
C00R C00V C01K Gd02 59.0(3) . . . . ?
C00R C00V C01K Gd04 -60.6(3) . . . . ?
C00R C00V C01K C018 8.3(4) . . . . ?
C00R C01G C024 Gd02 -50.2(3) . . . . ?
C00R C01G C024 Gd04 66.2(3) . . . . ?
C00R C01G C024 C018 5.0(5) . . . . ?
C00S N006 C01D C020 89.3(4) . . . . ?
C00S N006 C01D C026 -96.4(4) . . . . ?
C00S N00A C00D Gd04 4.0(3) . . . . ?
C00S N00A C00D C00H 93.3(3) . . . . ?
C00S N00A C00D C00P -87.2(3) . . . . ?
C00T C00J C014 Gd01 67.9(3) . . . . ?
C00T C00J C014 Gd03 -48.9(3) . . . . ?
C00T C00J C014 C00M 16.8(4) . . . . ?
C00U C00F C00G Gd02 -66.0(3) . . . . ?
C00U C00F C00G C00K -2.6(4) . . . . ?
C00U C00F C00G C01C 178.4(3) . . . . ?
C00V C00R C01G Gd02 -64.6(2) . . . . ?
C00V C00R C01G Gd04 51.0(3) . . . . ?
C00V C00R C01G C024 -13.0(4) . . . . ?
C00W C00P C02I C02Z -29.1(4) . . . . ?
C00W C00P C02I C03C 95.0(3) . . . . ?
C00Y C017 C01H Gd01 63.0(3) . . . . ?
C00Y C017 C01H C025 -2.3(5) . . . . ?
C00Y C019 C01Z Gd01 -66.2(3) . . . . ?
C00Y C019 C01Z C025 -3.6(5) . . . . ?
C00Y C019 C01Z C03N 175.5(3) . . . . ?
C00Z C00H C023 C02S 22.8(4) . . . . ?
C00Z C00H C023 C02Y -100.3(3) . . . . ?
C010 N007 C00L N005 -1.6(4) . . . . ?
C010 N007 C00L C01F 175.4(2) . . . . ?
C010 C015 C01M C01X -74.5(4) . . . . ?
C010 C015 C01M C039 161.6(3) . . . . ?
C010 C015 C01R Gd03 -62.6(2) . . . . ?
C010 C015 C01R C01E 0.4(4) . . . . ?
C010 C01A C01I C02C -154.2(3) . . . . ?
C010 C01A C01I C02R 81.3(3) . . . . ?
C012 N008 C00N C01J 111.9(3) . . . . ?
C012 N008 C00N C01Y -76.2(4) . . . . ?
C012 N009 C00F Gd02 -4.3(3) . . . . ?
C012 N009 C00F C00G -93.3(3) . . . . ?
C012 N009 C00F C00U 86.0(3) . . . . ?
C013 N00B C01O N00C -177.7(3) . . . . ?
C013 N00B C01O C02D 5.0(5) . . . . ?
C013 C01V C02Q C03F 97.2(4) . . . . ?
C013 C01V C02Q C03K -138.8(3) . . . . ?
C013 C01V C03M C03R 1.0(5) . . . . ?
C013 C028 C02T C03S 95.6(4) . . . . ?
C013 C028 C02T C03U -139.9(4) . . . . ?
C013 C028 C03P C03R 1.3(5) . . . . ?
C014 C00J C00T Gd01 -68.7(3) . . . . ?
C014 C00J C00T Gd03 48.3(3) . . . . ?
C014 C00J C00T C00X -11.2(4) . . . . ?
C014 C00M C00O Gd01 60.9(3) . . . . ?
C014 C00M C00O Gd03 -57.2(3) . . . . ?
C014 C00M C00O C00X -5.4(4) . . . . ?
C015 C010 C01A Gd03 65.8(2) . . . . ?
C015 C010 C01A C016 1.6(4) . . . . ?
C015 C010 C01A C01I -177.3(3) . . . . ?
C016 C01A C01I C02C 27.0(4) . . . . ?
C016 C01A C01I C02R -97.5(3) . . . . ?
C016 C01E C01R Gd03 64.4(3) . . . . ?
C016 C01E C01R C015 1.5(5) . . . . ?
C017 C00Y C019 Gd01 -63.9(3) . . . . ?
C017 C00Y C019 N00C -177.4(3) . . . . ?
C017 C00Y C019 C01Z 3.2(4) . . . . ?
C017 C00Y C01U C035 22.2(4) . . . . ?
C017 C00Y C01U C037 -101.1(4) . . . . ?
C017 C01H C025 Gd01 64.5(3) . . . . ?
C017 C01H C025 C01Z 1.9(5) . . . . ?
C019 N00C C01O N00B -2.4(4) . . . . ?
C019 N00C C01O C02D 175.4(3) . . . . ?
C019 C00Y C017 Gd01 63.1(2) . . . . ?
C019 C00Y C017 C01H -0.3(5) . . . . ?
C019 C00Y C01U C035 -159.3(3) . . . . ?
C019 C00Y C01U C037 77.4(4) . . . . ?
C019 C01Z C025 Gd01 -61.0(3) . . . . ?
C019 C01Z C025 C01H 1.0(5) . . . . ?
C019 C01Z C03N C03V -75.6(4) . . . . ?
C019 C01Z C03N C03W 160.1(4) . . . . ?
C01A C010 C015 Gd03 -65.6(2) . . . . ?
C01A C010 C015 C01M 177.9(3) . . . . ?
C01A C010 C015 C01R -1.9(4) . . . . ?
C01A C016 C01E Gd03 62.7(3) . . . . ?
C01A C016 C01E C01R -1.8(5) . . . . ?
C01B C00U C02X C036 -109.8(4) . . . . ?
C01B C00U C02X C03Q 15.7(5) . . . . ?
C01C C00G C00K Gd02 115.6(3) . . . . ?
C01C C00G C00K C011 179.3(3) . . . . ?
C01D N006 C00S N00A 178.8(3) . . . . ?
C01D N006 C00S C01S -1.7(5) . . . . ?
C01D C020 C027 C03H 103.1(4) . . . . ?
C01D C020 C027 C03O -133.4(3) . . . . ?
C01D C020 C031 C02W -0.2(5) . . . . ?
C01D C026 C02H C02W -0.1(5) . . . . ?
C01D C026 C03A C030 -126.5(3) . . . . ?
C01D C026 C03A C03T 111.9(4) . . . . ?
C01E C016 C01A Gd03 -62.9(3) . . . . ?
C01E C016 C01A C010 0.3(5) . . . . ?
C01E C016 C01A C01I 179.1(3) . . . . ?
C01G C00R C00V Gd02 67.5(3) . . . . ?
C01G C00R C00V Gd04 -50.7(3) . . . . ?
C01G C00R C00V C01K 6.5(5) . . . . ?
C01J C00N C01Y C02J -2.0(5) . . . . ?
C01J C00N C01Y C02N 176.8(3) . . . . ?
C01J C02L C02M C02J -0.4(5) . . . . ?
C01K C018 C024 Gd02 68.3(2) . . . . ?
C01K C018 C024 Gd04 -49.5(2) . . . . ?
C01K C018 C024 C01G 9.9(4) . . . . ?
C01M C015 C01R Gd03 117.5(3) . . . . ?
C01M C015 C01R C01E -179.5(3) . . . . ?
C01N C00Q C021 C01P 80.1(4) . . . . ?
C01N C00Q C021 C03J -44.5(4) . . . . ?
C01O N00B C013 C01V 80.1(4) . . . . ?
C01O N00B C013 C028 -108.5(3) . . . . ?
C01O N00C C019 Gd01 4.4(3) . . . . ?
C01O N00C C019 C00Y 94.1(4) . . . . ?
C01O N00C C019 C01Z -86.5(4) . . . . ?
C01Q C00I C01T C02K 174.9(3) . . . . ?
C01R C015 C01M C01X 105.3(3) . . . . ?
C01R C015 C01M C039 -18.5(4) . . . . ?
C01T C00I C01Q C02E 96.4(3) . . . . ?
C01T C00I C01Q C03E -28.7(4) . . . . ?
C01U C00Y C017 Gd01 -118.4(3) . . . . ?
C01U C00Y C017 C01H 178.2(3) . . . . ?
C01U C00Y C019 Gd01 117.6(3) . . . . ?
C01U C00Y C019 N00C 4.1(4) . . . . ?
C01U C00Y C019 C01Z -175.3(3) . . . . ?
C01V C013 C028 C02T -178.4(3) . . . . ?
C01V C013 C028 C03P -0.8(5) . . . . ?
C01V C03M C03R C03P -0.6(6) . . . . ?
C01Y C00N C01J C02A -179.1(3) . . . . ?
C01Y C00N C01J C02L 1.5(4) . . . . ?
C01Y C02J C02M C02L -0.2(5) . . . . ?
C020 C01D C026 C02H 0.3(5) . . . . ?
C020 C01D C026 C03A -176.7(3) . . . . ?
C021 C00Q C01N C02K 179.0(3) . . . . ?
C023 C00H C00Z Gd04 -119.1(3) . . . . ?
C023 C00H C00Z C01L 177.7(3) . . . . ?
C024 C018 C01K Gd02 -67.8(3) . . . . ?
C024 C018 C01K Gd04 50.8(3) . . . . ?
C024 C018 C01K C00V -16.2(4) . . . . ?
C025 C01Z C03N C03V 103.5(4) . . . . ?
C025 C01Z C03N C03W -20.9(6) . . . . ?
C026 C01D C020 C027 177.1(3) . . . . ?
C026 C01D C020 C031 -0.2(5) . . . . ?
C026 C02H C02W C031 -0.2(5) . . . . ?
C027 C020 C031 C02W -177.5(3) . . . . ?
C028 C013 C01V C02Q 178.9(3) . . . . ?
C028 C013 C01V C03M -0.3(5) . . . . ?
C028 C03P C03R C03M -0.6(6) . . . . ?
C02A C01J C02L C02M -179.7(3) . . . . ?
C02H C026 C03A C030 56.5(4) . . . . ?
C02H C026 C03A C03T -65.1(4) . . . . ?
C02H C02W C031 C020 0.4(6) . . . . ?
C02I C00P C00W Gd04 121.9(3) . . . . ?
C02I C00P C00W C01L -176.7(3) . . . . ?
C02J C01Y C02N C033 78.1(4) . . . . ?
C02J C01Y C02N C03L -46.5(4) . . . . ?
C02L C01J C02A C03G -27.7(4) . . . . ?
C02L C01J C02A C03I 96.1(4) . . . . ?
C02N C01Y C02J C02M -177.5(3) . . . . ?
C02Q C01V C03M C03R -178.2(3) . . . . ?
C02T C028 C03P C03R 179.0(3) . . . . ?
C02X C00U C01B Gd02 -117.1(3) . . . . ?
C02X C00U C01B C011 -179.4(3) . . . . ?
C031 C020 C027 C03H -79.7(4) . . . . ?
C031 C020 C027 C03O 43.8(4) . . . . ?
C03A C026 C02H C02W 177.0(3) . . . . ?
C03M C01V C02Q C03F -83.7(4) . . . . ?
C03M C01V C02Q C03K 40.4(4) . . . . ?
C03N C01Z C025 Gd01 120.0(3) . . . . ?
C03N C01Z C025 C01H -178.1(3) . . . . ?
C03P C028 C02T C03S -82.0(4) . . . . ?
C03P C028 C02T C03U 42.5(5) . . . . ?
